data_7127089
loop_
_publ_author_name
'R\"osch, Bastian'
'Gentner, Thomas Xaver'
'Eyselein, Jonathan'
'Friedrich, Alexander'
'Langer, Jens'
'Harder, Sjoerd'

_publ_section_title
;
 Mg-Mg bond polarization induced by a superbulky \b-diketiminate ligand.
;
_journal_issue 77
_journal_name_full 'Chemical communications (Cambridge, England)'
_journal_page_first 11402
_journal_page_last 11405
_journal_paper_doi 10.1039/d0cc05200k
_journal_volume 56
_journal_year 2020
_chemical_formula_moiety 'C86 H138 Mg2 N4'
_chemical_formula_sum 'C86 H138 Mg2 N4'
_chemical_formula_weight 1276.62
_space_group_crystal_system triclinic
_space_group_IT_number 2
_space_group_name_Hall '-P 1'
_space_group_name_H-M_alt 'P -1'
_atom_sites_solution_hydrogens geom
_atom_sites_solution_primary dual
_audit_creation_date 2020-07-30
_audit_creation_method
;
Olex2 1.3
(compiled 2020.07.16 svn.r6f6c53a7 for OlexSys, GUI svn.r6139)
;
_audit_update_record
;
2020-07-30 deposited with the CCDC.	2020-08-18 downloaded from the CCDC.
;
_cell_angle_alpha 91.446(3)
_cell_angle_beta 95.022(3)
_cell_angle_gamma 97.171(3)
_cell_formula_units_Z 2
_cell_length_a 11.0072(4)
_cell_length_b 16.9342(8)
_cell_length_c 21.7042(7)
_cell_measurement_reflns_used 7965
_cell_measurement_temperature 100.0(2)
_cell_measurement_theta_max 72.5480
_cell_measurement_theta_min 4.0270
_cell_volume 3995.9(3)
_computing_cell_refinement 'CrysAlisPro 1.171.40.53 (Rigaku OD, 2019)'
_computing_data_collection 'CrysAlisPro 1.171.40.53 (Rigaku OD, 2019)'
_computing_data_reduction 'CrysAlisPro 1.171.40.53 (Rigaku OD, 2019)'
_computing_molecular_graphics 'Olex2 1.3 (Dolomanov et al., 2009)'
_computing_publication_material 'Olex2 1.3 (Dolomanov et al., 2009)'
_computing_structure_refinement 'SHELXL 2016/6 (Sheldrick, 2015)'
_computing_structure_solution 'SHELXT  (Sheldrick, 2015)'
_diffrn_ambient_environment N~2~
_diffrn_ambient_temperature 100.0(2)
_diffrn_detector 'CCD plate'
_diffrn_detector_area_resol_mean 5.2903
_diffrn_detector_type AtlasS2
_diffrn_measured_fraction_theta_full 0.993
_diffrn_measured_fraction_theta_max 0.961
_diffrn_measurement_details
;
List of Runs (angles in degrees, time in seconds):

  # Type    Start    End  Width  t~exp~   \w     \q     \k     \f   Frames
#--------------------------------------------------------------------------
  1  \w   -115.00 -17.00   1.00   10.00    --  -41.19 -38.00 -90.00   98
  2  \w    -87.00  -8.00   1.00   10.00    --  -41.19 125.00  60.00   79
  3  \w    -87.00  -9.00   1.00   10.00    --  -41.19 125.00 150.00   78
  4  \w   -110.00 -26.00   1.00   10.00    --  -41.19 -38.00   0.00   84
  5  \w     32.00 118.00   1.00   40.00    --  104.37 -45.00-150.00   86
  6  \w    103.00 178.00   1.00   40.00    --  104.37  77.00 150.00   75
  7  \w     44.00 152.00   1.00   40.00    --  104.37 -15.00 -30.00  108
  8  \w    106.00 162.00   1.00   40.00    --  104.37  77.00 -60.00   56
  9  \w    106.00 169.00   1.00   40.00    --  104.37  77.00   0.00   63
 10  \w     38.00 106.00   1.00   40.00    --  104.37 -94.00  60.00   68
 11  \w     34.00 121.00   1.00   40.00    --  104.37 -61.00  60.00   87
 12  \w     37.00 112.00   1.00   40.00    --  104.37-125.00-120.00   75
 13  \w     37.00 112.00   1.00   40.00    --  104.37-125.00  30.00   75
 14  \w     55.00 107.00   1.00   40.00    --  104.37 -98.00-117.25   52
;
_diffrn_measurement_device 'four-circle diffractometer'
_diffrn_measurement_device_type 'SuperNova, Dual, Cu at home/near, AtlasS2'
_diffrn_measurement_method '\w scans'
_diffrn_orient_matrix_type 'CrysAlisPro convention (1999,Acta A55,543-557)'
_diffrn_orient_matrix_UB_11 0.0659750000
_diffrn_orient_matrix_UB_12 0.0832026000
_diffrn_orient_matrix_UB_13 -0.0117886000
_diffrn_orient_matrix_UB_21 0.1183828000
_diffrn_orient_matrix_UB_22 -0.0210707000
_diffrn_orient_matrix_UB_23 0.0355074000
_diffrn_orient_matrix_UB_31 0.0412241000
_diffrn_orient_matrix_UB_32 -0.0324304000
_diffrn_orient_matrix_UB_33 -0.0606968000
_diffrn_radiation_monochromator mirror
_diffrn_radiation_probe x-ray
_diffrn_radiation_type CuK\a
_diffrn_radiation_wavelength 1.54184
_diffrn_reflns_av_R_equivalents 0.0633
_diffrn_reflns_av_unetI/netI 0.0921
_diffrn_reflns_Laue_measured_fraction_full 0.993
_diffrn_reflns_Laue_measured_fraction_max 0.961
_diffrn_reflns_limit_h_max 13
_diffrn_reflns_limit_h_min -11
_diffrn_reflns_limit_k_max 20
_diffrn_reflns_limit_k_min -20
_diffrn_reflns_limit_l_max 21
_diffrn_reflns_limit_l_min -26
_diffrn_reflns_number 26690
_diffrn_reflns_point_group_measured_fraction_full 0.993
_diffrn_reflns_point_group_measured_fraction_max 0.961
_diffrn_reflns_theta_full 67.684
_diffrn_reflns_theta_max 72.747
_diffrn_reflns_theta_min 4.065
_diffrn_source 'micro-focus sealed X-ray tube'
_diffrn_source_type 'SuperNova (Cu) X-ray Source'
_exptl_absorpt_coefficient_mu 0.587
_exptl_absorpt_correction_T_max 1.000
_exptl_absorpt_correction_T_min 0.828
_exptl_absorpt_correction_type gaussian
_exptl_absorpt_process_details
;
CrysAlisPro 1.171.40.53 (Rigaku Oxford Diffraction, 2019)
Numerical absorption correction based on gaussian integration over
			a multifaceted crystal model
Empirical absorption correction using spherical harmonics,
 implemented in SCALE3 ABSPACK scaling algorithm.
;
_exptl_crystal_colour 'clear yellow'
_exptl_crystal_colour_lustre clear
_exptl_crystal_colour_primary yellow
_exptl_crystal_density_diffrn 1.061
_exptl_crystal_description plate
_exptl_crystal_F_000 1412
_exptl_crystal_size_max 0.164
_exptl_crystal_size_mid 0.072
_exptl_crystal_size_min 0.043
_refine_diff_density_max 0.748
_refine_diff_density_min -0.461
_refine_diff_density_rms 0.077
_refine_ls_extinction_method none
_refine_ls_goodness_of_fit_ref 1.006
_refine_ls_hydrogen_treatment constr
_refine_ls_matrix_type full
_refine_ls_number_parameters 926
_refine_ls_number_reflns 15298
_refine_ls_number_restraints 213
_refine_ls_restrained_S_all 1.003
_refine_ls_R_factor_all 0.1091
_refine_ls_R_factor_gt 0.0845
_refine_ls_shift/su_max 0.001
_refine_ls_shift/su_mean 0.000
_refine_ls_structure_factor_coef Fsqd
_refine_ls_weighting_details 'w=1/[\s^2^(Fo^2^)+(0.1447P)^2^] where P=(Fo^2^+2Fc^2^)/3'
_refine_ls_weighting_scheme calc
_refine_ls_wR_factor_gt 0.2180
_refine_ls_wR_factor_ref 0.2475
_reflns_Friedel_coverage 0.000
_reflns_number_gt 10756
_reflns_number_total 15298
_reflns_threshold_expression 'I > 2\s(I)'
_cod_data_source_file d0cc05200k2.cif
_cod_data_source_block hasj190725a
_cod_depositor_comments 'Adding full bibliography for 7127086--7127091.cif.'
_cod_database_code 7127089
_shelx_shelxl_version_number 2016/6
_chemical_oxdiff_formula C86H140Mg2N4
_shelx_space_group_comment
;
The symmetry employed for this shelxl refinement is uniquely defined
by the following loop, which should always be used as a source of
symmetry information in preference to the above space-group names.
They are only intended as comments.
;
_shelx_estimated_absorpt_t_max 0.975
_shelx_estimated_absorpt_t_min 0.910
_reflns_odcompleteness_completeness 99.70
_reflns_odcompleteness_iscentric 1
_reflns_odcompleteness_theta 42.60
_olex2_refinement_description
;
1. Fixed Uiso
 At 1.2 times of:
  All C(H) groups, All C(H,H) groups, All C(H,H,H,H) groups
 At 1.5 times of:
  All C(H,H,H) groups
2. Restrained distances
 C34-C35 \\sim C35A-C34A \\sim C34-C37 \\sim C34A-C37 \\sim C19-C18 \\sim
C18A-C19 \\sim C21-C18 ~
 C18A-C21A
 with sigma of 0.02
 C35A-C36A \\sim C36-C35 \\sim C38-C37 \\sim C22-C21 \\sim C21A-C22A \\sim
C19-C20
 with sigma of 0.02
 C27A-C26 \\sim C27-C26
 with sigma of 0.02
 C18-C13 \\sim C18A-C13
 with sigma of 0.02
3. Uiso/Uaniso restraints and constraints
C35 \\sim C36 \\sim C34A \\sim C35A \\sim C36A: within 4A with sigma of 0.02
and sigma for terminal atoms of 0.04 within 4A
C13 \\sim C19 \\sim C18 \\sim C21 \\sim C18A \\sim C21A: within 4A with sigma
of 0.01 and sigma for terminal atoms of 0.02 within 4A
4. Rigid body (RIGU) restrains
 C13, C19, C18A, C21A
 with sigma for 1-2 distances of 0.001 and sigma for 1-3 distances of 0.001
5. Others
 Sof(H37c)=Sof(H37d)=Sof(C34A)=Sof(H34A)=Sof(C35A)=Sof(H35c)=Sof(H35d)=
 Sof(C36A)=Sof(H36d)=Sof(H36e)=Sof(H36f)=1-FVAR(1)
 Sof(H37a)=Sof(H37b)=Sof(C34)=Sof(H34)=Sof(C35)=Sof(H35a)=Sof(H35b)=Sof(C36)=
 Sof(H36a)=Sof(H36b)=Sof(H36c)=FVAR(1)
 Sof(H19c)=Sof(H19d)=Sof(C18A)=Sof(H18A)=Sof(C21A)=Sof(H21c)=Sof(H21d)=
 Sof(C22A)=Sof(H22d)=Sof(H22e)=Sof(H22f)=1-FVAR(2)
 Sof(H19a)=Sof(H19b)=Sof(C18)=Sof(H18)=Sof(C21)=Sof(H21a)=Sof(H21b)=Sof(C22)=
 Sof(H22a)=Sof(H22b)=Sof(H22c)=FVAR(2)
 Sof(H26c)=Sof(H26d)=Sof(C27A)=Sof(H27d)=Sof(H27e)=Sof(H27f)=1-FVAR(3)
 Sof(H26a)=Sof(H26b)=Sof(C27)=Sof(H27a)=Sof(H27b)=Sof(H27c)=FVAR(3)
6.a Ternary CH refined with riding coordinates:
 C23(H23), C39(H39), C61(H61), C66(H66), C77(H77), C82(H82), C18(H18),
 C34(H34), C18A(H18A), C34A(H34A)
6.b Secondary CH2 refined with riding coordinates:
 C19(H19a,H19b), C19(H19c,H19d), C24(H24a,H24b), C26(H26a,H26b), C26(H26c,
 H26d), C37(H37c,H37d), C37(H37a,H37b), C40(H40a,H40b), C42(H42a,H42b),
 C62(H62a,H62b), C64(H64a,H64b), C67(H67a,H67b), C69(H69a,H69b), C78(H78a,H78b),
  C80(H80a,H80b), C83(H83a,H83b), C85(H85a,H85b), C21(H21a,H21b), C35(H35a,
 H35b), C21A(H21c,H21d), C35A(H35c,H35d)
6.c Aromatic/amide H refined with riding coordinates:
 C2(H2), C14(H14), C15(H15), C16(H16), C30(H30), C31(H31), C32(H32), C45(H45),
 C57(H57), C58(H58), C59(H59), C73(H73), C74(H74), C75(H75)
6.d Idealised Me refined as rotating group:
 C5(H5a,H5b,H5c), C6(H6a,H6b,H6c), C7(H7a,H7b,H7c), C9(H9a,H9b,H9c), C10(H10a,
 H10b,H10c), C11(H11a,H11b,H11c), C20(H20a,H20b,H20c), C25(H25a,H25b,H25c),
 C38(H38a,H38b,H38c), C41(H41a,H41b,H41c), C43(H43a,H43b,H43c), C48(H48a,H48b,
 H48c), C49(H49a,H49b,H49c), C50(H50a,H50b,H50c), C52(H52a,H52b,H52c), C53(H53a,
 H53b,H53c), C54(H54a,H54b,H54c), C63(H63a,H63b,H63c), C65(H65a,H65b,H65c),
 C68(H68a,H68b,H68c), C70(H70a,H70b,H70c), C79(H79a,H79b,H79c), C81(H81a,H81b,
 H81c), C84(H84a,H84b,H84c), C86(H86a,H86b,H86c), C22(H22a,H22b,H22c), C27(H27a,
 H27b,H27c), C36(H36a,H36b,H36c), C22A(H22d,H22e,H22f), C27A(H27d,H27e,H27f),
 C36A(H36d,H36e,H36f)
;
_olex2_date_sample_data_collection 2019-07-25
_olex2_submission_special_instructions 'No special instructions were received'
_oxdiff_exptl_absorpt_empirical_details
;
Empirical correction (ABSPACK) includes:
- Absorption correction using spherical harmonics
- Frame scaling
- Detector area scaling
;
_oxdiff_exptl_absorpt_empirical_full_max 3.309
_oxdiff_exptl_absorpt_empirical_full_min 0.437

loop_
_space_group_symop_operation_xyz
'x, y, z'
'-x, -y, -z'

loop_
_atom_site_label
_atom_site_type_symbol
_atom_site_fract_x
_atom_site_fract_y
_atom_site_fract_z
_atom_site_U_iso_or_equiv
_atom_site_adp_type
_atom_site_occupancy
_atom_site_site_symmetry_order
_atom_site_calc_flag
_atom_site_refinement_flags_posn
_atom_site_refinement_flags_adp
_atom_site_refinement_flags_occupancy
_atom_site_disorder_assembly
_atom_site_disorder_group
Mg1 Mg 0.56495(8) 0.76417(5) 0.28129(4) 0.0274(2) Uani 1 1 d . . . . .
Mg2 Mg 0.41021(9) 0.61462(5) 0.27034(4) 0.0300(2) Uani 1 1 d . . . . .
N1 N 0.6551(2) 0.81122(13) 0.20864(10) 0.0242(4) Uani 1 1 d . . . . .
N2 N 0.6382(2) 0.85552(13) 0.34357(10) 0.0273(5) Uani 1 1 d . . . . .
N3 N 0.3240(2) 0.50185(13) 0.27130(10) 0.0260(5) Uani 1 1 d . . . . .
N4 N 0.1111(2) 0.29335(13) 0.16057(10) 0.0259(5) Uani 1 1 d . . . . .
C1 C 0.7294(2) 0.87870(16) 0.21251(12) 0.0271(5) Uani 1 1 d . . . . .
C2 C 0.7530(3) 0.92560(17) 0.26812(13) 0.0303(6) Uani 1 1 d . . . . .
H2 H 0.809324 0.972238 0.264636 0.036 Uiso 1 1 calc R U . . .
C3 C 0.7114(3) 0.91839(15) 0.32769(12) 0.0271(5) Uani 1 1 d . . . . .
C4 C 0.7980(3) 0.91789(17) 0.15869(13) 0.0319(6) Uani 1 1 d . . . . .
C5 C 0.7763(3) 0.87255(18) 0.09553(13) 0.0349(6) Uani 1 1 d . . . . .
H5A H 0.802425 0.819565 0.099748 0.052 Uiso 1 1 calc R U . . .
H5B H 0.823923 0.902080 0.065519 0.052 Uiso 1 1 calc R U . . .
H5C H 0.688628 0.867140 0.081128 0.052 Uiso 1 1 calc R U . . .
C6 C 0.7552(3) 1.00018(19) 0.14817(14) 0.0399(7) Uani 1 1 d . . . . .
H6A H 0.665712 0.993836 0.138908 0.060 Uiso 1 1 calc R U . . .
H6B H 0.794578 1.024723 0.113330 0.060 Uiso 1 1 calc R U . . .
H6C H 0.778182 1.034277 0.185569 0.060 Uiso 1 1 calc R U . . .
C7 C 0.9377(3) 0.9289(2) 0.17658(14) 0.0384(7) Uani 1 1 d . . . . .
H7A H 0.956273 0.960819 0.215313 0.058 Uiso 1 1 calc R U . . .
H7B H 0.979936 0.956178 0.143680 0.058 Uiso 1 1 calc R U . . .
H7C H 0.965902 0.876650 0.182120 0.058 Uiso 1 1 calc R U . . .
C8 C 0.7616(3) 0.99427(17) 0.37027(13) 0.0343(6) Uani 1 1 d . . . . .
C9 C 0.9024(3) 1.0019(2) 0.37832(15) 0.0421(8) Uani 1 1 d . . . . .
H9A H 0.928135 0.953023 0.395516 0.063 Uiso 1 1 calc R U . . .
H9B H 0.934182 1.047282 0.406553 0.063 Uiso 1 1 calc R U . . .
H9C H 0.934790 1.010257 0.338025 0.063 Uiso 1 1 calc R U . . .
C10 C 0.7208(4) 1.06884(19) 0.33896(16) 0.0448(8) Uani 1 1 d . . . . .
H10A H 0.757727 1.075647 0.299656 0.067 Uiso 1 1 calc R U . . .
H10B H 0.747811 1.115923 0.366225 0.067 Uiso 1 1 calc R U . . .
H10C H 0.630988 1.062236 0.331162 0.067 Uiso 1 1 calc R U . . .
C11 C 0.7172(3) 0.99771(19) 0.43546(14) 0.0410(8) Uani 1 1 d . . . . .
H11A H 0.627480 0.995683 0.432104 0.062 Uiso 1 1 calc R U . . .
H11B H 0.754700 1.047385 0.457235 0.062 Uiso 1 1 calc R U . . .
H11C H 0.741142 0.952260 0.458569 0.062 Uiso 1 1 calc R U . . .
C12 C 0.6213(2) 0.75610(16) 0.15645(12) 0.0263(5) Uani 1 1 d . . . . .
C13 C 0.5118(3) 0.76032(18) 0.11910(12) 0.0310(6) Uani 1 1 d D U . . .
C14 C 0.4661(3) 0.69616(18) 0.07866(13) 0.0334(6) Uani 1 1 d . . . . .
H14 H 0.392310 0.698309 0.052927 0.040 Uiso 1 1 calc R U . . .
C15 C 0.5263(3) 0.62945(18) 0.07530(13) 0.0363(7) Uani 1 1 d . . . . .
H15 H 0.490820 0.584634 0.049756 0.044 Uiso 1 1 calc R U . . .
C16 C 0.6382(3) 0.62825(17) 0.10925(13) 0.0343(6) Uani 1 1 d . . . . .
H16 H 0.681024 0.583357 0.105023 0.041 Uiso 1 1 calc R U . . .
C17 C 0.6899(3) 0.69162(16) 0.14974(12) 0.0293(6) Uani 1 1 d . . . . .
C19 C 0.4208(3) 0.8618(2) 0.05286(14) 0.0385(6) Uani 1 1 d D U . . .
H19A H 0.353472 0.821976 0.033894 0.046 Uiso 0.778(7) 1 calc R U P A 1
H19B H 0.492617 0.859699 0.028700 0.046 Uiso 0.778(7) 1 calc R U P A 1
H19C H 0.502468 0.863824 0.036741 0.046 Uiso 0.222(7) 1 calc R U P A 2
H19D H 0.362634 0.824520 0.025216 0.046 Uiso 0.222(7) 1 calc R U P A 2
C20 C 0.3801(3) 0.9441(2) 0.04832(15) 0.0417(7) Uani 1 1 d D . . . .
H20A H 0.373415 0.958848 0.004893 0.063 Uiso 1 1 calc R U . . .
H20B H 0.440725 0.982922 0.072314 0.063 Uiso 1 1 calc R U . . .
H20C H 0.299981 0.943705 0.064837 0.063 Uiso 1 1 calc R U . . .
C23 C 0.8170(3) 0.69425(17) 0.18333(13) 0.0315(6) Uani 1 1 d . . . . .
H23 H 0.854371 0.751289 0.186834 0.038 Uiso 1 1 calc R U . . .
C24 C 0.9037(3) 0.6476(2) 0.14817(15) 0.0425(7) Uani 1 1 d . . . . .
H24A H 0.984220 0.651497 0.173020 0.051 Uiso 1 1 calc R U . . .
H24B H 0.868932 0.590718 0.144797 0.051 Uiso 1 1 calc R U . . .
C25 C 0.9249(4) 0.6761(3) 0.08368(17) 0.0538(9) Uani 1 1 d . . . . .
H25A H 0.846151 0.671340 0.058214 0.081 Uiso 1 1 calc R U . . .
H25B H 0.980128 0.643341 0.064799 0.081 Uiso 1 1 calc R U . . .
H25C H 0.962174 0.731854 0.086443 0.081 Uiso 1 1 calc R U . . .
C26 C 0.8129(3) 0.66407(19) 0.24941(14) 0.0362(6) Uani 1 1 d D . . . .
H26A H 0.736200 0.676298 0.266137 0.043 Uiso 0.52(4) 1 calc R U P B 1
H26B H 0.812079 0.605524 0.248361 0.043 Uiso 0.52(4) 1 calc R U P B 1
H26C H 0.758344 0.695157 0.271345 0.043 Uiso 0.48(4) 1 calc R U P B 2
H26D H 0.774095 0.607949 0.246537 0.043 Uiso 0.48(4) 1 calc R U P B 2
C28 C 0.5932(3) 0.84191(15) 0.40341(12) 0.0271(6) Uani 1 1 d . . . . .
C29 C 0.4791(3) 0.86678(16) 0.41562(12) 0.0294(6) Uani 1 1 d . . . . .
C30 C 0.4329(3) 0.84597(17) 0.47183(13) 0.0320(6) Uani 1 1 d . . . . .
H30 H 0.356084 0.861609 0.480603 0.038 Uiso 1 1 calc R U . . .
C31 C 0.4951(3) 0.80339(18) 0.51513(13) 0.0354(7) Uani 1 1 d . . . . .
H31 H 0.461701 0.790357 0.553026 0.042 Uiso 1 1 calc R U . . .
C32 C 0.6064(3) 0.78013(18) 0.50248(13) 0.0346(6) Uani 1 1 d . . . . .
H32 H 0.649374 0.751091 0.532213 0.042 Uiso 1 1 calc R U . . .
C33 C 0.6573(3) 0.79821(16) 0.44715(13) 0.0295(6) Uani 1 1 d . . . . .
C37 C 0.3537(3) 0.9819(2) 0.40619(14) 0.0399(7) Uani 1 1 d D . . . .
H37C H 0.274883 0.953392 0.417180 0.048 Uiso 0.482(9) 1 calc R U P C 2
H37D H 0.401681 1.002708 0.445200 0.048 Uiso 0.482(9) 1 calc R U P C 2
H37A H 0.279383 0.962436 0.426709 0.048 Uiso 0.518(9) 1 calc R U P C 1
H37B H 0.419884 1.000738 0.439036 0.048 Uiso 0.518(9) 1 calc R U P C 1
C38 C 0.3264(4) 1.0519(2) 0.36731(16) 0.0475(8) Uani 1 1 d D . . . .
H38A H 0.265673 1.033211 0.332613 0.071 Uiso 1 1 calc R U . . .
H38B H 0.402215 1.076319 0.351335 0.071 Uiso 1 1 calc R U . . .
H38C H 0.293530 1.091279 0.392872 0.071 Uiso 1 1 calc R U . . .
C39 C 0.7817(3) 0.77065(19) 0.43772(14) 0.0364(7) Uani 1 1 d . . . . .
H39 H 0.800511 0.781242 0.394222 0.044 Uiso 1 1 calc R U . . .
C40 C 0.7813(3) 0.6810(2) 0.44796(14) 0.0397(7) Uani 1 1 d . . . . .
H40A H 0.862761 0.666182 0.439723 0.048 Uiso 1 1 calc R U . . .
H40B H 0.770248 0.671091 0.492005 0.048 Uiso 1 1 calc R U . . .
C41 C 0.6839(3) 0.6274(2) 0.40855(14) 0.0402(7) Uani 1 1 d . . . . .
H41A H 0.692767 0.637221 0.364764 0.060 Uiso 1 1 calc R U . . .
H41B H 0.602451 0.638502 0.418591 0.060 Uiso 1 1 calc R U . . .
H41C H 0.692987 0.571700 0.416620 0.060 Uiso 1 1 calc R U . . .
C42 C 0.8845(3) 0.8178(2) 0.48217(18) 0.0483(8) Uani 1 1 d . . . . .
H42A H 0.877285 0.875358 0.479554 0.058 Uiso 1 1 calc R U . . .
H42B H 0.872035 0.802535 0.525102 0.058 Uiso 1 1 calc R U . . .
C43 C 1.0135(4) 0.8042(3) 0.4686(3) 0.0843(18) Uani 1 1 d . . . . .
H43A H 1.023308 0.812679 0.424691 0.126 Uiso 1 1 calc R U . . .
H43B H 1.026503 0.749490 0.478221 0.126 Uiso 1 1 calc R U . . .
H43C H 1.073763 0.841614 0.494017 0.126 Uiso 1 1 calc R U . . .
C44 C 0.2479(2) 0.45127(16) 0.23068(12) 0.0252(5) Uani 1 1 d . . . . .
C45 C 0.1991(2) 0.37724(16) 0.24871(11) 0.0262(5) Uani 1 1 d . . . . .
H45 H 0.217047 0.371395 0.291846 0.031 Uiso 1 1 calc R U . . .
C46 C 0.1274(2) 0.30536(15) 0.21953(12) 0.0247(5) Uani 1 1 d . . . . .
C47 C 0.2175(3) 0.48600(17) 0.16736(12) 0.0292(6) Uani 1 1 d . . . . .
C48 C 0.2631(3) 0.57469(18) 0.16488(13) 0.0346(6) Uani 1 1 d . . . . .
H48A H 0.353049 0.583030 0.171928 0.052 Uiso 1 1 calc R U . . .
H48B H 0.228003 0.604072 0.196991 0.052 Uiso 1 1 calc R U . . .
H48C H 0.237624 0.593895 0.124141 0.052 Uiso 1 1 calc R U . . .
C49 C 0.2796(3) 0.44233(18) 0.11793(13) 0.0354(7) Uani 1 1 d . . . . .
H49A H 0.368861 0.449793 0.128251 0.053 Uiso 1 1 calc R U . . .
H49B H 0.260370 0.464082 0.077319 0.053 Uiso 1 1 calc R U . . .
H49C H 0.249032 0.385379 0.116802 0.053 Uiso 1 1 calc R U . . .
C50 C 0.0785(3) 0.47727(18) 0.15196(14) 0.0346(6) Uani 1 1 d . . . . .
H50A H 0.044943 0.420863 0.151848 0.052 Uiso 1 1 calc R U . . .
H50B H 0.059757 0.498289 0.111031 0.052 Uiso 1 1 calc R U . . .
H50C H 0.041388 0.507055 0.183104 0.052 Uiso 1 1 calc R U . . .
C51 C 0.0762(3) 0.24734(16) 0.26907(12) 0.0279(6) Uani 1 1 d . . . . .
C52 C -0.0001(3) 0.17057(16) 0.24233(13) 0.0299(6) Uani 1 1 d . . . . .
H52A H -0.067894 0.183727 0.213686 0.045 Uiso 1 1 calc R U . . .
H52B H -0.033438 0.139761 0.276037 0.045 Uiso 1 1 calc R U . . .
H52C H 0.052116 0.138998 0.220141 0.045 Uiso 1 1 calc R U . . .
C53 C 0.1817(3) 0.22332(19) 0.31310(14) 0.0379(7) Uani 1 1 d . . . . .
H53A H 0.241795 0.201647 0.288857 0.057 Uiso 1 1 calc R U . . .
H53B H 0.148642 0.182814 0.340765 0.057 Uiso 1 1 calc R U . . .
H53C H 0.221893 0.270202 0.337689 0.057 Uiso 1 1 calc R U . . .
C54 C -0.0103(3) 0.29155(18) 0.30600(14) 0.0379(7) Uani 1 1 d . . . . .
H54A H 0.035318 0.340723 0.325172 0.057 Uiso 1 1 calc R U . . .
H54B H -0.042026 0.257358 0.338266 0.057 Uiso 1 1 calc R U . . .
H54C H -0.079120 0.304601 0.277955 0.057 Uiso 1 1 calc R U . . .
C55 C 0.3659(2) 0.47150(15) 0.32939(12) 0.0259(5) Uani 1 1 d . . . . .
C56 C 0.3019(3) 0.48363(16) 0.38214(12) 0.0280(6) Uani 1 1 d . . . . .
C57 C 0.3500(3) 0.46035(18) 0.43907(13) 0.0317(6) Uani 1 1 d . . . . .
H57 H 0.308111 0.468700 0.474683 0.038 Uiso 1 1 calc R U . . .
C58 C 0.4572(3) 0.42529(18) 0.44543(13) 0.0327(6) Uani 1 1 d . . . . .
H58 H 0.488328 0.409863 0.484907 0.039 Uiso 1 1 calc R U . . .
C59 C 0.5186(3) 0.41290(17) 0.39368(13) 0.0318(6) Uani 1 1 d . . . . .
H59 H 0.592704 0.389340 0.398122 0.038 Uiso 1 1 calc R U . . .
C60 C 0.4738(3) 0.43438(16) 0.33514(12) 0.0285(6) Uani 1 1 d . . . . .
C61 C 0.1807(3) 0.51843(18) 0.37604(13) 0.0310(6) Uani 1 1 d . . . . .
H61 H 0.145037 0.507908 0.332192 0.037 Uiso 1 1 calc R U . . .
C62 C 0.0873(3) 0.47618(19) 0.41727(13) 0.0336(6) Uani 1 1 d . . . . .
H62A H 0.091188 0.418108 0.414612 0.040 Uiso 1 1 calc R U . . .
H62B H 0.110492 0.494638 0.460847 0.040 Uiso 1 1 calc R U . . .
C63 C -0.0445(3) 0.4918(2) 0.39870(16) 0.0454(8) Uani 1 1 d . . . . .
H63A H -0.064029 0.480745 0.354165 0.068 Uiso 1 1 calc R U . . .
H63B H -0.052508 0.547650 0.408501 0.068 Uiso 1 1 calc R U . . .
H63C H -0.101399 0.457150 0.421541 0.068 Uiso 1 1 calc R U . . .
C64 C 0.1975(3) 0.60922(19) 0.38770(15) 0.0380(7) Uani 1 1 d . . . . .
H64A H 0.252937 0.633553 0.357893 0.046 Uiso 1 1 calc R U . . .
H64B H 0.116708 0.628395 0.378591 0.046 Uiso 1 1 calc R U . . .
C65 C 0.2485(4) 0.6392(2) 0.4519(2) 0.0599(11) Uani 1 1 d . . . . .
H65A H 0.251748 0.697293 0.454781 0.090 Uiso 1 1 calc R U . . .
H65B H 0.331502 0.624574 0.460523 0.090 Uiso 1 1 calc R U . . .
H65C H 0.195326 0.615250 0.482196 0.090 Uiso 1 1 calc R U . . .
C66 C 0.5398(3) 0.41593(17) 0.27843(13) 0.0294(6) Uani 1 1 d . . . . .
H66 H 0.505369 0.446796 0.243846 0.035 Uiso 1 1 calc R U . . .
C67 C 0.5124(3) 0.32710(18) 0.25779(14) 0.0345(6) Uani 1 1 d . . . . .
H67A H 0.422017 0.312710 0.251978 0.041 Uiso 1 1 calc R U . . .
H67B H 0.544281 0.320409 0.216983 0.041 Uiso 1 1 calc R U . . .
C68 C 0.5652(4) 0.26858(19) 0.30122(16) 0.0445(8) Uani 1 1 d . . . . .
H68A H 0.551676 0.215192 0.281380 0.067 Uiso 1 1 calc R U . . .
H68B H 0.524393 0.267938 0.339597 0.067 Uiso 1 1 calc R U . . .
H68C H 0.653599 0.284821 0.310712 0.067 Uiso 1 1 calc R U . . .
C69 C 0.6780(3) 0.44528(18) 0.28841(14) 0.0337(6) Uani 1 1 d . . . . .
H69A H 0.689369 0.501890 0.302776 0.040 Uiso 1 1 calc R U . . .
H69B H 0.715748 0.414472 0.321449 0.040 Uiso 1 1 calc R U . . .
C70 C 0.7446(3) 0.43745(19) 0.23046(15) 0.0384(7) Uani 1 1 d . . . . .
H70A H 0.702480 0.463032 0.196242 0.058 Uiso 1 1 calc R U . . .
H70B H 0.744783 0.380953 0.219576 0.058 Uiso 1 1 calc R U . . .
H70C H 0.829524 0.463341 0.238236 0.058 Uiso 1 1 calc R U . . .
C71 C 0.0559(2) 0.22725(15) 0.12298(12) 0.0244(5) Uani 1 1 d . . . . .
C72 C -0.0621(2) 0.22764(17) 0.09200(12) 0.0271(5) Uani 1 1 d . . . . .
C73 C -0.1079(3) 0.16651(17) 0.04899(13) 0.0301(6) Uani 1 1 d . . . . .
H73 H -0.188125 0.166262 0.028858 0.036 Uiso 1 1 calc R U . . .
C74 C -0.0400(3) 0.10581(17) 0.03457(13) 0.0319(6) Uani 1 1 d . . . . .
H74 H -0.072554 0.064934 0.004714 0.038 Uiso 1 1 calc R U . . .
C75 C 0.0754(3) 0.10626(17) 0.06446(12) 0.0292(6) Uani 1 1 d . . . . .
H75 H 0.121953 0.064655 0.054950 0.035 Uiso 1 1 calc R U . . .
C76 C 0.1269(2) 0.16559(16) 0.10830(12) 0.0270(6) Uani 1 1 d . . . . .
C77 C -0.1392(3) 0.29587(17) 0.10100(13) 0.0299(6) Uani 1 1 d . . . . .
H77 H -0.104934 0.326094 0.140155 0.036 Uiso 1 1 calc R U . . .
C78 C -0.2760(3) 0.26793(18) 0.10688(14) 0.0334(6) Uani 1 1 d . . . . .
H78A H -0.318288 0.315294 0.113532 0.040 Uiso 1 1 calc R U . . .
H78B H -0.312686 0.241192 0.067295 0.040 Uiso 1 1 calc R U . . .
C79 C -0.3001(3) 0.21166(19) 0.15863(15) 0.0378(7) Uani 1 1 d . . . . .
H79A H -0.268512 0.161405 0.149652 0.057 Uiso 1 1 calc R U . . .
H79B H -0.388789 0.201352 0.162147 0.057 Uiso 1 1 calc R U . . .
H79C H -0.258637 0.235717 0.197662 0.057 Uiso 1 1 calc R U . . .
C80 C -0.1228(3) 0.35258(19) 0.04741(13) 0.0354(6) Uani 1 1 d . . . . .
H80A H -0.033867 0.370163 0.046128 0.043 Uiso 1 1 calc R U . . .
H80B H -0.152402 0.322516 0.008130 0.043 Uiso 1 1 calc R U . . .
C81 C -0.1895(3) 0.4267(2) 0.05064(15) 0.0404(7) Uani 1 1 d . . . . .
H81A H -0.164745 0.462634 0.017987 0.061 Uiso 1 1 calc R U . . .
H81B H -0.167772 0.454170 0.091126 0.061 Uiso 1 1 calc R U . . .
H81C H -0.278535 0.410700 0.044856 0.061 Uiso 1 1 calc R U . . .
C82 C 0.2575(3) 0.16186(16) 0.13624(13) 0.0291(6) Uani 1 1 d . . . . .
H82 H 0.280500 0.207074 0.167283 0.035 Uiso 1 1 calc R U . . .
C83 C 0.3473(3) 0.17123(18) 0.08531(14) 0.0338(6) Uani 1 1 d . . . . .
H83A H 0.430960 0.164975 0.103658 0.041 Uiso 1 1 calc R U . . .
H83B H 0.322627 0.128295 0.053200 0.041 Uiso 1 1 calc R U . . .
C84 C 0.3507(3) 0.2509(2) 0.05517(17) 0.0463(8) Uani 1 1 d . . . . .
H84A H 0.406568 0.252879 0.022320 0.069 Uiso 1 1 calc R U . . .
H84B H 0.379814 0.293581 0.086251 0.069 Uiso 1 1 calc R U . . .
H84C H 0.267915 0.257816 0.037392 0.069 Uiso 1 1 calc R U . . .
C85 C 0.2680(3) 0.08267(17) 0.16972(13) 0.0314(6) Uani 1 1 d . . . . .
H85A H 0.207317 0.077155 0.200914 0.038 Uiso 1 1 calc R U . . .
H85B H 0.245730 0.037816 0.139031 0.038 Uiso 1 1 calc R U . . .
C86 C 0.3938(3) 0.07569(19) 0.20165(15) 0.0381(7) Uani 1 1 d . . . . .
H86A H 0.453347 0.074965 0.170650 0.057 Uiso 1 1 calc R U . . .
H86B H 0.390669 0.026289 0.224347 0.057 Uiso 1 1 calc R U . . .
H86C H 0.419035 0.121305 0.230619 0.057 Uiso 1 1 calc R U . . .
C18 C 0.4549(4) 0.8391(3) 0.1188(2) 0.0328(10) Uani 0.778(7) 1 d D U P A 1
H18 H 0.520155 0.881503 0.137345 0.039 Uiso 0.778(7) 1 calc R U P A 1
C21 C 0.3438(4) 0.8387(3) 0.15815(17) 0.0330(9) Uani 0.778(7) 1 d D U P A 1
H21A H 0.367446 0.818975 0.199491 0.040 Uiso 0.778(7) 1 calc R U P A 1
H21B H 0.326909 0.894307 0.164123 0.040 Uiso 0.778(7) 1 calc R U P A 1
C22 C 0.2254(4) 0.7887(2) 0.13139(19) 0.0379(11) Uani 0.778(7) 1 d D . P A 1
H22A H 0.192191 0.813418 0.094297 0.057 Uiso 0.778(7) 1 calc R U P A 1
H22B H 0.165187 0.785551 0.162219 0.057 Uiso 0.778(7) 1 calc R U P A 1
H22C H 0.242604 0.734972 0.120421 0.057 Uiso 0.778(7) 1 calc R U P A 1
C27 C 0.9240(9) 0.7029(13) 0.2921(5) 0.042(3) Uani 0.52(4) 1 d D . P B 1
H27A H 1.000015 0.691901 0.275032 0.063 Uiso 0.52(4) 1 calc R U P B 1
H27B H 0.920752 0.680904 0.333322 0.063 Uiso 0.52(4) 1 calc R U P B 1
H27C H 0.922243 0.760535 0.295078 0.063 Uiso 0.52(4) 1 calc R U P B 1
C34 C 0.3933(10) 0.9113(8) 0.3694(7) 0.032(3) Uani 0.518(9) 1 d D . P C 1
H34 H 0.442668 0.933133 0.335741 0.038 Uiso 0.518(9) 1 calc R U P C 1
C35 C 0.2872(7) 0.8503(4) 0.3403(3) 0.0331(15) Uani 0.518(9) 1 d D U P C 1
H35A H 0.322353 0.808891 0.317030 0.040 Uiso 0.518(9) 1 calc R U P C 1
H35B H 0.244370 0.823881 0.373934 0.040 Uiso 0.518(9) 1 calc R U P C 1
C36 C 0.1938(6) 0.8846(4) 0.2973(3) 0.0392(17) Uani 0.518(9) 1 d D U P C 1
H36A H 0.236004 0.915702 0.266160 0.059 Uiso 0.518(9) 1 calc R U P C 1
H36B H 0.148574 0.919156 0.321067 0.059 Uiso 0.518(9) 1 calc R U P C 1
H36C H 0.136229 0.841201 0.276586 0.059 Uiso 0.518(9) 1 calc R U P C 1
C18A C 0.4298(15) 0.8256(11) 0.1198(7) 0.0331(16) Uani 0.222(7) 1 d D U P A 2
H18A H 0.473327 0.868839 0.148838 0.040 Uiso 0.222(7) 1 calc R U P A 2
C21A C 0.3132(12) 0.7892(9) 0.1505(6) 0.0345(18) Uani 0.222(7) 1 d D U P A 2
H21C H 0.274264 0.741060 0.126176 0.041 Uiso 0.222(7) 1 calc R U P A 2
H21D H 0.338426 0.772875 0.192710 0.041 Uiso 0.222(7) 1 calc R U P A 2
C22A C 0.2203(13) 0.8474(9) 0.1544(8) 0.043(4) Uani 0.222(7) 1 d D . P A 2
H22D H 0.185536 0.857466 0.112656 0.064 Uiso 0.222(7) 1 calc R U P A 2
H22E H 0.260770 0.897586 0.174373 0.064 Uiso 0.222(7) 1 calc R U P A 2
H22F H 0.154297 0.824962 0.178797 0.064 Uiso 0.222(7) 1 calc R U P A 2
C27A C 0.9331(10) 0.6679(16) 0.2886(6) 0.049(4) Uani 0.48(4) 1 d D . P B 2
H27D H 0.985059 0.632370 0.270327 0.074 Uiso 0.48(4) 1 calc R U P B 2
H27E H 0.917768 0.651185 0.330467 0.074 Uiso 0.48(4) 1 calc R U P B 2
H27F H 0.974919 0.722618 0.290718 0.074 Uiso 0.48(4) 1 calc R U P B 2
C34A C 0.4265(11) 0.9205(10) 0.3744(8) 0.031(3) Uani 0.482(9) 1 d D U P C 2
H34A H 0.495880 0.951891 0.355513 0.038 Uiso 0.482(9) 1 calc R U P C 2
C35A C 0.3378(7) 0.8794(4) 0.3207(3) 0.0383(18) Uani 0.482(9) 1 d D U P C 2
H35C H 0.311978 0.920777 0.292769 0.046 Uiso 0.482(9) 1 calc R U P C 2
H35D H 0.383121 0.844185 0.296670 0.046 Uiso 0.482(9) 1 calc R U P C 2
C36A C 0.2246(10) 0.8309(6) 0.3400(5) 0.063(3) Uani 0.482(9) 1 d D U P C 2
H36D H 0.183938 0.797500 0.304720 0.094 Uiso 0.482(9) 1 calc R U P C 2
H36E H 0.168211 0.866555 0.353997 0.094 Uiso 0.482(9) 1 calc R U P C 2
H36F H 0.247816 0.796915 0.373811 0.094 Uiso 0.482(9) 1 calc R U P C 2

loop_
_atom_site_aniso_label
_atom_site_aniso_U_11
_atom_site_aniso_U_22
_atom_site_aniso_U_33
_atom_site_aniso_U_23
_atom_site_aniso_U_13
_atom_site_aniso_U_12
Mg1 0.0218(5) 0.0316(5) 0.0281(4) -0.0013(3) 0.0088(3) -0.0035(3)
Mg2 0.0215(5) 0.0302(5) 0.0367(5) -0.0005(4) 0.0056(4) -0.0048(4)
N1 0.0187(11) 0.0289(11) 0.0249(10) 0.0005(8) 0.0053(8) 0.0007(8)
N2 0.0233(12) 0.0307(11) 0.0276(11) -0.0016(8) 0.0070(9) -0.0001(9)
N3 0.0212(11) 0.0285(11) 0.0279(10) 0.0002(8) 0.0060(9) -0.0011(9)
N4 0.0160(10) 0.0314(11) 0.0294(11) -0.0017(8) 0.0040(8) -0.0009(8)
C1 0.0187(13) 0.0324(13) 0.0309(13) 0.0030(10) 0.0064(10) 0.0028(10)
C2 0.0235(14) 0.0348(14) 0.0318(13) -0.0002(11) 0.0091(11) -0.0040(11)
C3 0.0222(13) 0.0275(13) 0.0319(13) 0.0017(10) 0.0050(10) 0.0018(10)
C4 0.0271(15) 0.0382(15) 0.0294(13) 0.0015(11) 0.0080(11) -0.0028(11)
C5 0.0321(16) 0.0434(16) 0.0281(13) 0.0038(11) 0.0094(11) -0.0042(12)
C6 0.0426(19) 0.0398(16) 0.0370(15) 0.0051(12) 0.0086(13) -0.0005(13)
C7 0.0262(15) 0.0483(17) 0.0395(15) 0.0010(13) 0.0113(12) -0.0052(13)
C8 0.0327(16) 0.0332(14) 0.0355(14) -0.0023(11) 0.0112(12) -0.0066(12)
C9 0.0351(17) 0.0484(18) 0.0392(16) -0.0085(13) 0.0096(13) -0.0116(14)
C10 0.052(2) 0.0335(15) 0.0510(18) -0.0016(13) 0.0237(16) 0.0005(14)
C11 0.0441(19) 0.0379(16) 0.0389(16) -0.0092(12) 0.0145(14) -0.0084(13)
C12 0.0172(12) 0.0329(13) 0.0280(12) -0.0003(10) 0.0081(10) -0.0039(10)
C13 0.0185(12) 0.0457(15) 0.0288(12) -0.0012(10) 0.0078(10) 0.0005(10)
C14 0.0238(14) 0.0458(16) 0.0288(13) -0.0027(11) 0.0088(11) -0.0059(12)
C15 0.0353(16) 0.0378(15) 0.0333(14) -0.0048(11) 0.0096(12) -0.0084(12)
C16 0.0375(17) 0.0329(14) 0.0339(14) -0.0013(11) 0.0115(12) 0.0045(12)
C17 0.0268(14) 0.0339(14) 0.0285(13) 0.0009(10) 0.0102(11) 0.0037(11)
C19 0.0251(14) 0.0572(17) 0.0342(13) -0.0027(11) 0.0037(11) 0.0091(12)
C20 0.0374(18) 0.0478(18) 0.0385(16) -0.0006(13) 0.0046(13) -0.0003(14)
C23 0.0241(14) 0.0363(14) 0.0356(14) 0.0015(11) 0.0110(11) 0.0039(11)
C24 0.0315(17) 0.0554(19) 0.0449(17) 0.0034(14) 0.0126(14) 0.0158(14)
C25 0.040(2) 0.082(3) 0.0469(19) 0.0077(17) 0.0209(16) 0.0238(18)
C26 0.0279(15) 0.0443(16) 0.0381(15) 0.0037(12) 0.0087(12) 0.0065(12)
C28 0.0250(14) 0.0271(12) 0.0280(12) -0.0026(10) 0.0074(10) -0.0042(10)
C29 0.0261(14) 0.0328(13) 0.0298(13) -0.0007(10) 0.0067(11) 0.0038(11)
C30 0.0266(14) 0.0372(15) 0.0334(14) -0.0005(11) 0.0111(11) 0.0037(11)
C31 0.0345(16) 0.0420(15) 0.0300(13) 0.0009(11) 0.0127(12) -0.0008(12)
C32 0.0342(16) 0.0397(15) 0.0302(13) 0.0040(11) 0.0052(12) 0.0040(12)
C33 0.0233(14) 0.0316(13) 0.0325(13) -0.0029(10) 0.0038(11) -0.0004(11)
C37 0.0384(18) 0.0513(18) 0.0329(15) -0.0004(13) 0.0065(13) 0.0149(14)
C38 0.059(2) 0.0472(19) 0.0402(17) 0.0002(14) 0.0049(15) 0.0200(16)
C39 0.0273(15) 0.0436(16) 0.0394(15) 0.0005(12) 0.0086(12) 0.0053(12)
C40 0.0326(17) 0.0499(18) 0.0374(15) 0.0008(13) 0.0030(13) 0.0081(14)
C41 0.0421(18) 0.0459(17) 0.0332(15) 0.0000(12) 0.0079(13) 0.0054(14)
C42 0.0295(17) 0.0501(19) 0.063(2) -0.0102(16) -0.0032(15) 0.0052(14)
C43 0.028(2) 0.091(3) 0.129(5) -0.041(3) -0.007(2) 0.006(2)
C44 0.0153(12) 0.0329(13) 0.0274(12) -0.0018(10) 0.0063(10) 0.0013(10)
C45 0.0197(13) 0.0359(14) 0.0224(11) 0.0005(10) 0.0043(10) 0.0002(10)
C46 0.0160(12) 0.0291(13) 0.0292(12) 0.0016(10) 0.0055(10) 0.0014(10)
C47 0.0231(14) 0.0341(14) 0.0291(13) 0.0006(10) 0.0037(10) -0.0024(11)
C48 0.0308(16) 0.0380(15) 0.0325(14) 0.0047(11) -0.0017(11) -0.0035(12)
C49 0.0329(16) 0.0413(16) 0.0313(14) 0.0021(11) 0.0111(12) -0.0042(12)
C50 0.0252(15) 0.0370(15) 0.0398(15) 0.0066(11) -0.0042(12) 0.0004(12)
C51 0.0230(13) 0.0316(13) 0.0281(12) 0.0002(10) 0.0056(10) -0.0023(10)
C52 0.0243(14) 0.0306(13) 0.0345(14) -0.0005(10) 0.0113(11) -0.0029(11)
C53 0.0314(16) 0.0394(16) 0.0400(15) 0.0094(12) -0.0020(12) -0.0052(12)
C54 0.0354(17) 0.0388(15) 0.0402(15) -0.0027(12) 0.0189(13) -0.0026(13)
C55 0.0182(12) 0.0282(12) 0.0300(12) -0.0008(10) 0.0025(10) -0.0020(10)
C56 0.0199(13) 0.0333(13) 0.0304(13) -0.0006(10) 0.0060(10) -0.0008(10)
C57 0.0243(14) 0.0425(15) 0.0277(13) -0.0004(11) 0.0059(11) 0.0005(12)
C58 0.0285(15) 0.0406(15) 0.0278(13) -0.0002(11) 0.0006(11) 0.0012(12)
C59 0.0235(14) 0.0372(14) 0.0344(14) -0.0006(11) 0.0040(11) 0.0019(11)
C60 0.0204(13) 0.0341(14) 0.0305(13) -0.0004(10) 0.0026(10) 0.0012(11)
C61 0.0183(13) 0.0459(16) 0.0288(13) 0.0004(11) 0.0045(10) 0.0022(11)
C62 0.0228(14) 0.0453(16) 0.0315(14) -0.0034(11) 0.0054(11) -0.0016(12)
C63 0.0228(16) 0.064(2) 0.0497(18) -0.0008(15) 0.0108(14) 0.0029(14)
C64 0.0240(15) 0.0433(16) 0.0478(17) 0.0024(13) 0.0099(13) 0.0041(12)
C65 0.055(2) 0.0434(19) 0.076(3) -0.0147(18) -0.021(2) 0.0083(17)
C66 0.0204(13) 0.0370(14) 0.0313(13) 0.0022(10) 0.0042(10) 0.0045(11)
C67 0.0213(14) 0.0434(16) 0.0380(15) -0.0067(12) 0.0060(11) 0.0002(12)
C68 0.051(2) 0.0348(15) 0.0488(18) -0.0023(13) 0.0134(15) 0.0025(14)
C69 0.0259(15) 0.0376(15) 0.0370(14) -0.0024(11) 0.0090(12) -0.0020(11)
C70 0.0279(15) 0.0405(16) 0.0480(17) -0.0021(13) 0.0151(13) 0.0014(12)
C71 0.0184(12) 0.0272(12) 0.0272(12) -0.0016(9) 0.0070(10) -0.0021(10)
C72 0.0169(12) 0.0370(14) 0.0272(12) -0.0007(10) 0.0064(10) 0.0004(10)
C73 0.0172(13) 0.0396(15) 0.0320(13) -0.0039(11) 0.0029(10) -0.0018(11)
C74 0.0260(14) 0.0372(14) 0.0314(13) -0.0067(11) 0.0056(11) -0.0012(11)
C75 0.0232(13) 0.0323(13) 0.0325(13) -0.0043(10) 0.0085(11) 0.0015(11)
C76 0.0200(13) 0.0326(13) 0.0286(12) -0.0004(10) 0.0086(10) -0.0001(10)
C77 0.0179(13) 0.0393(15) 0.0320(13) -0.0040(11) 0.0033(10) 0.0025(11)
C78 0.0185(13) 0.0419(15) 0.0395(15) -0.0080(12) 0.0023(11) 0.0047(11)
C79 0.0197(14) 0.0400(16) 0.0536(18) -0.0053(13) 0.0126(13) -0.0022(12)
C80 0.0258(15) 0.0467(17) 0.0328(14) -0.0030(12) 0.0024(11) 0.0016(12)
C81 0.0344(17) 0.0452(17) 0.0425(16) 0.0050(13) 0.0008(13) 0.0095(13)
C82 0.0202(13) 0.0340(14) 0.0333(13) -0.0024(11) 0.0074(11) 0.0012(10)
C83 0.0203(14) 0.0412(15) 0.0407(15) -0.0010(12) 0.0076(11) 0.0037(11)
C84 0.0396(19) 0.0483(18) 0.0553(19) 0.0079(15) 0.0251(16) 0.0069(15)
C85 0.0192(13) 0.0357(14) 0.0395(15) 0.0003(11) 0.0076(11) 0.0013(11)
C86 0.0281(16) 0.0419(16) 0.0435(16) 0.0041(12) 0.0025(12) 0.0011(12)
C18 0.015(2) 0.051(2) 0.0332(17) -0.0062(16) 0.0029(15) 0.0053(17)
C21 0.0248(18) 0.045(2) 0.0305(17) 0.0006(15) 0.0075(14) 0.0073(16)
C22 0.029(2) 0.040(2) 0.046(2) 0.0057(17) 0.0139(17) 0.0040(16)
C27 0.019(4) 0.070(8) 0.040(4) 0.011(5) 0.000(3) 0.018(4)
C34 0.013(5) 0.058(6) 0.026(4) 0.006(3) -0.001(4) 0.015(4)
C35 0.018(3) 0.045(4) 0.038(3) 0.003(3) 0.013(3) 0.001(3)
C36 0.031(3) 0.049(3) 0.038(3) 0.003(2) 0.001(2) 0.006(3)
C18A 0.014(3) 0.053(3) 0.031(3) -0.007(3) -0.002(3) 0.003(3)
C21A 0.018(3) 0.049(4) 0.037(3) -0.005(3) 0.004(3) 0.004(3)
C22A 0.024(7) 0.053(10) 0.054(9) 0.010(7) 0.008(6) 0.007(6)
C27A 0.038(5) 0.073(10) 0.044(5) 0.021(5) 0.009(3) 0.030(5)
C34A 0.018(6) 0.047(4) 0.028(4) -0.014(3) 0.000(4) 0.007(4)
C35A 0.033(4) 0.042(4) 0.040(4) -0.001(3) 0.006(3) 0.005(3)
C36A 0.044(6) 0.071(6) 0.069(6) 0.018(4) 0.005(5) -0.014(5)

loop_
_atom_type_symbol
_atom_type_description
_atom_type_scat_dispersion_real
_atom_type_scat_dispersion_imag
_atom_type_scat_source
C C 0.0181 0.0091 'International Tables Vol C Tables 4.2.6.8 and 6.1.1.4'
H H 0.0000 0.0000 'International Tables Vol C Tables 4.2.6.8 and 6.1.1.4'
Mg Mg 0.1719 0.1771 'International Tables Vol C Tables 4.2.6.8 and 6.1.1.4'
N N 0.0311 0.0180 'International Tables Vol C Tables 4.2.6.8 and 6.1.1.4'

loop_
_exptl_crystal_face_index_h
_exptl_crystal_face_index_k
_exptl_crystal_face_index_l
_exptl_crystal_face_perp_dist
0 0 -1 0.0074
-5 7 5 0.0867
0 11 0 0.0355
0 -11 0 0.0364
0 6 11 0.0440
7 -1 -3 0.0647
0 0 14 0.0347
3 -4 11 0.0561
0 -9 9 0.0324
-7 0 4 0.0891
-2 0 -13 0.0215
0 6 -12 0.0161

loop_
_geom_angle_atom_site_label_1
_geom_angle_atom_site_label_2
_geom_angle_atom_site_label_3
_geom_angle
_geom_angle_site_symmetry_1
_geom_angle_site_symmetry_3
_geom_angle_publ_flag
N1 Mg1 Mg2 122.40(7) . . ?
N1 Mg1 N2 94.62(9) . . ?
N2 Mg1 Mg2 142.92(7) . . ?
N3 Mg2 Mg1 170.37(9) . . ?
C1 N1 Mg1 124.00(17) . . ?
C1 N1 C12 129.2(2) . . ?
C12 N1 Mg1 106.81(15) . . ?
C3 N2 Mg1 122.62(18) . . ?
C3 N2 C28 126.8(2) . . ?
C28 N2 Mg1 110.47(16) . . ?
C44 N3 Mg2 136.21(19) . . ?
C44 N3 C55 117.9(2) . . ?
C55 N3 Mg2 105.68(16) . . ?
C46 N4 C71 132.3(2) . . ?
N1 C1 C2 121.7(2) . . ?
N1 C1 C4 126.1(2) . . ?
C2 C1 C4 112.1(2) . . ?
C1 C2 H2 112.9 . . ?
C3 C2 C1 134.1(3) . . ?
C3 C2 H2 112.9 . . ?
N2 C3 C2 122.8(2) . . ?
N2 C3 C8 126.1(2) . . ?
C2 C3 C8 111.1(2) . . ?
C5 C4 C1 116.4(2) . . ?
C5 C4 C6 106.3(3) . . ?
C5 C4 C7 106.7(2) . . ?
C6 C4 C1 108.3(2) . . ?
C7 C4 C1 109.8(2) . . ?
C7 C4 C6 109.1(3) . . ?
C4 C5 H5A 109.5 . . ?
C4 C5 H5B 109.5 . . ?
C4 C5 H5C 109.5 . . ?
H5A C5 H5B 109.5 . . ?
H5A C5 H5C 109.5 . . ?
H5B C5 H5C 109.5 . . ?
C4 C6 H6A 109.5 . . ?
C4 C6 H6B 109.5 . . ?
C4 C6 H6C 109.5 . . ?
H6A C6 H6B 109.5 . . ?
H6A C6 H6C 109.5 . . ?
H6B C6 H6C 109.5 . . ?
C4 C7 H7A 109.5 . . ?
C4 C7 H7B 109.5 . . ?
C4 C7 H7C 109.5 . . ?
H7A C7 H7B 109.5 . . ?
H7A C7 H7C 109.5 . . ?
H7B C7 H7C 109.5 . . ?
C9 C8 C3 108.9(2) . . ?
C9 C8 C10 109.5(3) . . ?
C9 C8 C11 107.1(3) . . ?
C10 C8 C3 109.0(3) . . ?
C11 C8 C3 117.3(2) . . ?
C11 C8 C10 104.8(3) . . ?
C8 C9 H9A 109.5 . . ?
C8 C9 H9B 109.5 . . ?
C8 C9 H9C 109.5 . . ?
H9A C9 H9B 109.5 . . ?
H9A C9 H9C 109.5 . . ?
H9B C9 H9C 109.5 . . ?
C8 C10 H10A 109.5 . . ?
C8 C10 H10B 109.5 . . ?
C8 C10 H10C 109.5 . . ?
H10A C10 H10B 109.5 . . ?
H10A C10 H10C 109.5 . . ?
H10B C10 H10C 109.5 . . ?
C8 C11 H11A 109.5 . . ?
C8 C11 H11B 109.5 . . ?
C8 C11 H11C 109.5 . . ?
H11A C11 H11B 109.5 . . ?
H11A C11 H11C 109.5 . . ?
H11B C11 H11C 109.5 . . ?
C13 C12 N1 119.6(2) . . ?
C13 C12 C17 121.1(2) . . ?
C17 C12 N1 118.6(3) . . ?
C12 C13 C18 118.8(3) . . ?
C12 C13 C18A 127.4(8) . . ?
C14 C13 C12 118.5(3) . . ?
C14 C13 C18 122.3(3) . . ?
C14 C13 C18A 114.0(8) . . ?
C13 C14 H14 119.4 . . ?
C15 C14 C13 121.2(3) . . ?
C15 C14 H14 119.4 . . ?
C14 C15 H15 120.2 . . ?
C16 C15 C14 119.7(3) . . ?
C16 C15 H15 120.2 . . ?
C15 C16 H16 119.2 . . ?
C15 C16 C17 121.6(3) . . ?
C17 C16 H16 119.2 . . ?
C12 C17 C23 120.2(2) . . ?
C16 C17 C12 117.5(3) . . ?
C16 C17 C23 122.2(3) . . ?
H19A C19 H19B 107.7 . . ?
H19C C19 H19D 107.3 . . ?
C20 C19 H19A 108.8 . . ?
C20 C19 H19B 108.8 . . ?
C20 C19 H19C 108.1 . . ?
C20 C19 H19D 108.1 . . ?
C20 C19 C18A 116.8(7) . . ?
C18 C19 H19A 108.8 . . ?
C18 C19 H19B 108.8 . . ?
C18 C19 C20 113.6(3) . . ?
C18A C19 H19C 108.1 . . ?
C18A C19 H19D 108.1 . . ?
C19 C20 H20A 109.5 . . ?
C19 C20 H20B 109.5 . . ?
C19 C20 H20C 109.5 . . ?
H20A C20 H20B 109.5 . . ?
H20A C20 H20C 109.5 . . ?
H20B C20 H20C 109.5 . . ?
C17 C23 H23 107.3 . . ?
C17 C23 C24 113.2(2) . . ?
C17 C23 C26 112.3(2) . . ?
C24 C23 H23 107.3 . . ?
C26 C23 H23 107.3 . . ?
C26 C23 C24 109.2(3) . . ?
C23 C24 H24A 108.6 . . ?
C23 C24 H24B 108.6 . . ?
H24A C24 H24B 107.5 . . ?
C25 C24 C23 114.9(3) . . ?
C25 C24 H24A 108.6 . . ?
C25 C24 H24B 108.6 . . ?
C24 C25 H25A 109.5 . . ?
C24 C25 H25B 109.5 . . ?
C24 C25 H25C 109.5 . . ?
H25A C25 H25B 109.5 . . ?
H25A C25 H25C 109.5 . . ?
H25B C25 H25C 109.5 . . ?
C23 C26 H26A 109.4 . . ?
C23 C26 H26B 109.4 . . ?
C23 C26 H26C 108.0 . . ?
C23 C26 H26D 108.0 . . ?
H26A C26 H26B 108.0 . . ?
H26C C26 H26D 107.2 . . ?
C27 C26 C23 111.3(5) . . ?
C27 C26 H26A 109.4 . . ?
C27 C26 H26B 109.4 . . ?
C27A C26 C23 117.3(5) . . ?
C27A C26 H26C 108.0 . . ?
C27A C26 H26D 108.0 . . ?
C29 C28 N2 119.3(3) . . ?
C33 C28 N2 120.0(2) . . ?
C33 C28 C29 120.5(2) . . ?
C28 C29 C34 126.1(5) . . ?
C28 C29 C34A 118.5(6) . . ?
C30 C29 C28 117.7(3) . . ?
C30 C29 C34 116.1(5) . . ?
C30 C29 C34A 123.3(6) . . ?
C29 C30 H30 118.8 . . ?
C31 C30 C29 122.3(3) . . ?
C31 C30 H30 118.8 . . ?
C30 C31 H31 120.5 . . ?
C32 C31 C30 119.1(3) . . ?
C32 C31 H31 120.5 . . ?
C31 C32 H32 119.2 . . ?
C31 C32 C33 121.6(3) . . ?
C33 C32 H32 119.2 . . ?
C28 C33 C39 123.5(2) . . ?
C32 C33 C28 118.8(3) . . ?
C32 C33 C39 117.7(3) . . ?
H37C C37 H37D 107.5 . . ?
H37A C37 H37B 107.6 . . ?
C38 C37 H37C 108.5 . . ?
C38 C37 H37D 108.5 . . ?
C38 C37 H37A 108.6 . . ?
C38 C37 H37B 108.6 . . ?
C38 C37 C34 114.5(7) . . ?
C38 C37 C34A 115.1(8) . . ?
C34 C37 H37A 108.6 . . ?
C34 C37 H37B 108.6 . . ?
C34A C37 H37C 108.5 . . ?
C34A C37 H37D 108.5 . . ?
C37 C38 H38A 109.5 . . ?
C37 C38 H38B 109.5 . . ?
C37 C38 H38C 109.5 . . ?
H38A C38 H38B 109.5 . . ?
H38A C38 H38C 109.5 . . ?
H38B C38 H38C 109.5 . . ?
C33 C39 H39 108.4 . . ?
C33 C39 C40 112.1(2) . . ?
C33 C39 C42 110.5(2) . . ?
C40 C39 H39 108.4 . . ?
C40 C39 C42 109.0(3) . . ?
C42 C39 H39 108.4 . . ?
C39 C40 H40A 108.5 . . ?
C39 C40 H40B 108.5 . . ?
H40A C40 H40B 107.5 . . ?
C41 C40 C39 115.0(3) . . ?
C41 C40 H40A 108.5 . . ?
C41 C40 H40B 108.5 . . ?
C40 C41 H41A 109.5 . . ?
C40 C41 H41B 109.5 . . ?
C40 C41 H41C 109.5 . . ?
H41A C41 H41B 109.5 . . ?
H41A C41 H41C 109.5 . . ?
H41B C41 H41C 109.5 . . ?
C39 C42 H42A 108.8 . . ?
C39 C42 H42B 108.8 . . ?
H42A C42 H42B 107.7 . . ?
C43 C42 C39 113.8(3) . . ?
C43 C42 H42A 108.8 . . ?
C43 C42 H42B 108.8 . . ?
C42 C43 H43A 109.5 . . ?
C42 C43 H43B 109.5 . . ?
C42 C43 H43C 109.5 . . ?
H43A C43 H43B 109.5 . . ?
H43A C43 H43C 109.5 . . ?
H43B C43 H43C 109.5 . . ?
N3 C44 C45 120.5(2) . . ?
N3 C44 C47 114.5(2) . . ?
C45 C44 C47 124.9(2) . . ?
C44 C45 H45 111.3 . . ?
C44 C45 C46 137.4(2) . . ?
C46 C45 H45 111.3 . . ?
N4 C46 C45 122.6(2) . . ?
N4 C46 C51 126.0(2) . . ?
C45 C46 C51 111.4(2) . . ?
C44 C47 C49 109.0(2) . . ?
C48 C47 C44 113.3(2) . . ?
C48 C47 C49 107.3(2) . . ?
C50 C47 C44 109.9(2) . . ?
C50 C47 C48 106.4(2) . . ?
C50 C47 C49 110.9(2) . . ?
C47 C48 H48A 109.5 . . ?
C47 C48 H48B 109.5 . . ?
C47 C48 H48C 109.5 . . ?
H48A C48 H48B 109.5 . . ?
H48A C48 H48C 109.5 . . ?
H48B C48 H48C 109.5 . . ?
C47 C49 H49A 109.5 . . ?
C47 C49 H49B 109.5 . . ?
C47 C49 H49C 109.5 . . ?
H49A C49 H49B 109.5 . . ?
H49A C49 H49C 109.5 . . ?
H49B C49 H49C 109.5 . . ?
C47 C50 H50A 109.5 . . ?
C47 C50 H50B 109.5 . . ?
C47 C50 H50C 109.5 . . ?
H50A C50 H50B 109.5 . . ?
H50A C50 H50C 109.5 . . ?
H50B C50 H50C 109.5 . . ?
C52 C51 C46 114.7(2) . . ?
C52 C51 C53 107.3(2) . . ?
C52 C51 C54 106.4(2) . . ?
C53 C51 C46 110.8(2) . . ?
C53 C51 C54 110.0(2) . . ?
C54 C51 C46 107.5(2) . . ?
C51 C52 H52A 109.5 . . ?
C51 C52 H52B 109.5 . . ?
C51 C52 H52C 109.5 . . ?
H52A C52 H52B 109.5 . . ?
H52A C52 H52C 109.5 . . ?
H52B C52 H52C 109.5 . . ?
C51 C53 H53A 109.5 . . ?
C51 C53 H53B 109.5 . . ?
C51 C53 H53C 109.5 . . ?
H53A C53 H53B 109.5 . . ?
H53A C53 H53C 109.5 . . ?
H53B C53 H53C 109.5 . . ?
C51 C54 H54A 109.5 . . ?
C51 C54 H54B 109.5 . . ?
C51 C54 H54C 109.5 . . ?
H54A C54 H54B 109.5 . . ?
H54A C54 H54C 109.5 . . ?
H54B C54 H54C 109.5 . . ?
C56 C55 N3 119.3(2) . . ?
C60 C55 N3 120.5(2) . . ?
C60 C55 C56 120.1(3) . . ?
C55 C56 C61 120.8(3) . . ?
C57 C56 C55 118.5(3) . . ?
C57 C56 C61 120.7(2) . . ?
C56 C57 H57 119.1 . . ?
C58 C57 C56 121.8(2) . . ?
C58 C57 H57 119.1 . . ?
C57 C58 H58 120.3 . . ?
C57 C58 C59 119.4(3) . . ?
C59 C58 H58 120.3 . . ?
C58 C59 H59 119.4 . . ?
C58 C59 C60 121.2(3) . . ?
C60 C59 H59 119.4 . . ?
C55 C60 C66 121.1(3) . . ?
C59 C60 C55 118.9(2) . . ?
C59 C60 C66 120.0(3) . . ?
C56 C61 H61 106.9 . . ?
C56 C61 C62 111.6(3) . . ?
C56 C61 C64 112.7(2) . . ?
C62 C61 H61 106.9 . . ?
C64 C61 H61 106.9 . . ?
C64 C61 C62 111.6(2) . . ?
C61 C62 H62A 109.1 . . ?
C61 C62 H62B 109.1 . . ?
H62A C62 H62B 107.8 . . ?
C63 C62 C61 112.7(3) . . ?
C63 C62 H62A 109.1 . . ?
C63 C62 H62B 109.1 . . ?
C62 C63 H63A 109.5 . . ?
C62 C63 H63B 109.5 . . ?
C62 C63 H63C 109.5 . . ?
H63A C63 H63B 109.5 . . ?
H63A C63 H63C 109.5 . . ?
H63B C63 H63C 109.5 . . ?
C61 C64 H64A 108.2 . . ?
C61 C64 H64B 108.2 . . ?
H64A C64 H64B 107.4 . . ?
C65 C64 C61 116.3(3) . . ?
C65 C64 H64A 108.2 . . ?
C65 C64 H64B 108.2 . . ?
C64 C65 H65A 109.5 . . ?
C64 C65 H65B 109.5 . . ?
C64 C65 H65C 109.5 . . ?
H65A C65 H65B 109.5 . . ?
H65A C65 H65C 109.5 . . ?
H65B C65 H65C 109.5 . . ?
C60 C66 H66 106.7 . . ?
C60 C66 C67 111.7(2) . . ?
C60 C66 C69 111.6(2) . . ?
C67 C66 H66 106.7 . . ?
C69 C66 H66 106.7 . . ?
C69 C66 C67 112.9(2) . . ?
C66 C67 H67A 108.2 . . ?
C66 C67 H67B 108.2 . . ?
H67A C67 H67B 107.4 . . ?
C68 C67 C66 116.3(2) . . ?
C68 C67 H67A 108.2 . . ?
C68 C67 H67B 108.2 . . ?
C67 C68 H68A 109.5 . . ?
C67 C68 H68B 109.5 . . ?
C67 C68 H68C 109.5 . . ?
H68A C68 H68B 109.5 . . ?
H68A C68 H68C 109.5 . . ?
H68B C68 H68C 109.5 . . ?
C66 C69 H69A 108.9 . . ?
C66 C69 H69B 108.9 . . ?
H69A C69 H69B 107.7 . . ?
C70 C69 C66 113.4(2) . . ?
C70 C69 H69A 108.9 . . ?
C70 C69 H69B 108.9 . . ?
C69 C70 H70A 109.5 . . ?
C69 C70 H70B 109.5 . . ?
C69 C70 H70C 109.5 . . ?
H70A C70 H70B 109.5 . . ?
H70A C70 H70C 109.5 . . ?
H70B C70 H70C 109.5 . . ?
N4 C71 C72 120.3(2) . . ?
N4 C71 C76 119.6(2) . . ?
C72 C71 C76 119.4(2) . . ?
C71 C72 C77 122.4(2) . . ?
C73 C72 C71 119.1(2) . . ?
C73 C72 C77 118.4(3) . . ?
C72 C73 H73 119.0 . . ?
C74 C73 C72 122.1(3) . . ?
C74 C73 H73 119.0 . . ?
C73 C74 H74 120.8 . . ?
C75 C74 C73 118.5(2) . . ?
C75 C74 H74 120.8 . . ?
C74 C75 H75 118.8 . . ?
C74 C75 C76 122.5(3) . . ?
C76 C75 H75 118.8 . . ?
C71 C76 C82 123.8(2) . . ?
C75 C76 C71 118.4(3) . . ?
C75 C76 C82 117.8(2) . . ?
C72 C77 H77 107.7 . . ?
C72 C77 C78 113.9(2) . . ?
C72 C77 C80 108.4(2) . . ?
C78 C77 H77 107.7 . . ?
C80 C77 H77 107.7 . . ?
C80 C77 C78 111.2(3) . . ?
C77 C78 H78A 108.6 . . ?
C77 C78 H78B 108.6 . . ?
H78A C78 H78B 107.6 . . ?
C79 C78 C77 114.6(3) . . ?
C79 C78 H78A 108.6 . . ?
C79 C78 H78B 108.6 . . ?
C78 C79 H79A 109.5 . . ?
C78 C79 H79B 109.5 . . ?
C78 C79 H79C 109.5 . . ?
H79A C79 H79B 109.5 . . ?
H79A C79 H79C 109.5 . . ?
H79B C79 H79C 109.5 . . ?
C77 C80 H80A 108.4 . . ?
C77 C80 H80B 108.4 . . ?
H80A C80 H80B 107.5 . . ?
C81 C80 C77 115.4(2) . . ?
C81 C80 H80A 108.4 . . ?
C81 C80 H80B 108.4 . . ?
C80 C81 H81A 109.5 . . ?
C80 C81 H81B 109.5 . . ?
C80 C81 H81C 109.5 . . ?
H81A C81 H81B 109.5 . . ?
H81A C81 H81C 109.5 . . ?
H81B C81 H81C 109.5 . . ?
C76 C82 H82 108.4 . . ?
C76 C82 C83 110.0(2) . . ?
C76 C82 C85 111.3(2) . . ?
C83 C82 H82 108.4 . . ?
C83 C82 C85 110.3(2) . . ?
C85 C82 H82 108.4 . . ?
C82 C83 H83A 109.0 . . ?
C82 C83 H83B 109.0 . . ?
H83A C83 H83B 107.8 . . ?
C84 C83 C82 112.9(2) . . ?
C84 C83 H83A 109.0 . . ?
C84 C83 H83B 109.0 . . ?
C83 C84 H84A 109.5 . . ?
C83 C84 H84B 109.5 . . ?
C83 C84 H84C 109.5 . . ?
H84A C84 H84B 109.5 . . ?
H84A C84 H84C 109.5 . . ?
H84B C84 H84C 109.5 . . ?
C82 C85 H85A 108.6 . . ?
C82 C85 H85B 108.6 . . ?
H85A C85 H85B 107.5 . . ?
C86 C85 C82 114.8(2) . . ?
C86 C85 H85A 108.6 . . ?
C86 C85 H85B 108.6 . . ?
C85 C86 H86A 109.5 . . ?
C85 C86 H86B 109.5 . . ?
C85 C86 H86C 109.5 . . ?
H86A C86 H86B 109.5 . . ?
H86A C86 H86C 109.5 . . ?
H86B C86 H86C 109.5 . . ?
C13 C18 H18 107.0 . . ?
C13 C18 C21 114.0(3) . . ?
C19 C18 C13 110.5(3) . . ?
C19 C18 H18 107.0 . . ?
C19 C18 C21 110.9(3) . . ?
C21 C18 H18 107.0 . . ?
C18 C21 H21A 108.3 . . ?
C18 C21 H21B 108.3 . . ?
H21A C21 H21B 107.4 . . ?
C22 C21 C18 115.7(3) . . ?
C22 C21 H21A 108.3 . . ?
C22 C21 H21B 108.3 . . ?
C21 C22 H22A 109.5 . . ?
C21 C22 H22B 109.5 . . ?
C21 C22 H22C 109.5 . . ?
H22A C22 H22B 109.5 . . ?
H22A C22 H22C 109.5 . . ?
H22B C22 H22C 109.5 . . ?
C26 C27 H27A 109.5 . . ?
C26 C27 H27B 109.5 . . ?
C26 C27 H27C 109.5 . . ?
H27A C27 H27B 109.5 . . ?
H27A C27 H27C 109.5 . . ?
H27B C27 H27C 109.5 . . ?
C29 C34 H34 108.5 . . ?
C37 C34 C29 107.5(8) . . ?
C37 C34 H34 108.5 . . ?
C35 C34 C29 108.6(9) . . ?
C35 C34 C37 115.2(7) . . ?
C35 C34 H34 108.5 . . ?
C34 C35 H35A 108.5 . . ?
C34 C35 H35B 108.5 . . ?
H35A C35 H35B 107.5 . . ?
C36 C35 C34 114.9(8) . . ?
C36 C35 H35A 108.5 . . ?
C36 C35 H35B 108.5 . . ?
C35 C36 H36A 109.5 . . ?
C35 C36 H36B 109.5 . . ?
C35 C36 H36C 109.5 . . ?
H36A C36 H36B 109.5 . . ?
H36A C36 H36C 109.5 . . ?
H36B C36 H36C 109.5 . . ?
C13 C18A C19 108.3(9) . . ?
C13 C18A H18A 106.7 . . ?
C13 C18A C21A 105.5(10) . . ?
C19 C18A H18A 106.7 . . ?
C21A C18A C19 122.0(12) . . ?
C21A C18A H18A 106.7 . . ?
C18A C21A H21C 109.1 . . ?
C18A C21A H21D 109.1 . . ?
H21C C21A H21D 107.9 . . ?
C22A C21A C18A 112.3(12) . . ?
C22A C21A H21C 109.1 . . ?
C22A C21A H21D 109.1 . . ?
C21A C22A H22D 109.5 . . ?
C21A C22A H22E 109.5 . . ?
C21A C22A H22F 109.5 . . ?
H22D C22A H22E 109.5 . . ?
H22D C22A H22F 109.5 . . ?
H22E C22A H22F 109.5 . . ?
C26 C27A H27D 109.5 . . ?
C26 C27A H27E 109.5 . . ?
C26 C27A H27F 109.5 . . ?
H27D C27A H27E 109.5 . . ?
H27D C27A H27F 109.5 . . ?
H27E C27A H27F 109.5 . . ?
C29 C34A C37 114.8(11) . . ?
C29 C34A H34A 107.1 . . ?
C29 C34A C35A 114.4(10) . . ?
C37 C34A H34A 107.1 . . ?
C35A C34A C37 106.0(8) . . ?
C35A C34A H34A 107.1 . . ?
C34A C35A H35C 108.5 . . ?
C34A C35A H35D 108.5 . . ?
H35C C35A H35D 107.5 . . ?
C36A C35A C34A 115.0(9) . . ?
C36A C35A H35C 108.5 . . ?
C36A C35A H35D 108.5 . . ?
C35A C36A H36D 109.5 . . ?
C35A C36A H36E 109.5 . . ?
C35A C36A H36F 109.5 . . ?
H36D C36A H36E 109.5 . . ?
H36D C36A H36F 109.5 . . ?
H36E C36A H36F 109.5 . . ?

loop_
_geom_bond_atom_site_label_1
_geom_bond_atom_site_label_2
_geom_bond_distance
_geom_bond_site_symmetry_2
_geom_bond_publ_flag
Mg1 Mg2 2.8623(12) . ?
Mg1 N1 2.060(2) . ?
Mg1 N2 2.065(2) . ?
Mg2 N3 2.025(2) . ?
N1 C1 1.316(3) . ?
N1 C12 1.442(3) . ?
N2 C3 1.324(3) . ?
N2 C28 1.444(3) . ?
N3 C44 1.366(3) . ?
N3 C55 1.434(4) . ?
N4 C46 1.284(3) . ?
N4 C71 1.409(3) . ?
C1 C2 1.414(4) . ?
C1 C4 1.563(4) . ?
C2 H2 0.9500 . ?
C2 C3 1.412(4) . ?
C3 C8 1.576(4) . ?
C4 C5 1.539(4) . ?
C4 C6 1.541(5) . ?
C4 C7 1.540(4) . ?
C5 H5A 0.9800 . ?
C5 H5B 0.9800 . ?
C5 H5C 0.9800 . ?
C6 H6A 0.9800 . ?
C6 H6B 0.9800 . ?
C6 H6C 0.9800 . ?
C7 H7A 0.9800 . ?
C7 H7B 0.9800 . ?
C7 H7C 0.9800 . ?
C8 C9 1.533(5) . ?
C8 C10 1.546(5) . ?
C8 C11 1.539(4) . ?
C9 H9A 0.9800 . ?
C9 H9B 0.9800 . ?
C9 H9C 0.9800 . ?
C10 H10A 0.9800 . ?
C10 H10B 0.9800 . ?
C10 H10C 0.9800 . ?
C11 H11A 0.9800 . ?
C11 H11B 0.9800 . ?
C11 H11C 0.9800 . ?
C12 C13 1.404(4) . ?
C12 C17 1.414(4) . ?
C13 C14 1.393(4) . ?
C13 C18 1.542(6) . ?
C13 C18A 1.511(15) . ?
C14 H14 0.9500 . ?
C14 C15 1.382(5) . ?
C15 H15 0.9500 . ?
C15 C16 1.381(5) . ?
C16 H16 0.9500 . ?
C16 C17 1.400(4) . ?
C17 C23 1.514(4) . ?
C19 H19A 0.9900 . ?
C19 H19B 0.9900 . ?
C19 H19C 0.9900 . ?
C19 H19D 0.9900 . ?
C19 C20 1.520(5) . ?
C19 C18 1.519(6) . ?
C19 C18A 1.591(13) . ?
C20 H20A 0.9800 . ?
C20 H20B 0.9800 . ?
C20 H20C 0.9800 . ?
C23 H23 1.0000 . ?
C23 C24 1.550(4) . ?
C23 C26 1.537(4) . ?
C24 H24A 0.9900 . ?
C24 H24B 0.9900 . ?
C24 C25 1.519(5) . ?
C25 H25A 0.9800 . ?
C25 H25B 0.9800 . ?
C25 H25C 0.9800 . ?
C26 H26A 0.9900 . ?
C26 H26B 0.9900 . ?
C26 H26C 0.9900 . ?
C26 H26D 0.9900 . ?
C26 C27 1.535(9) . ?
C26 C27A 1.503(10) . ?
C28 C29 1.417(4) . ?
C28 C33 1.413(4) . ?
C29 C30 1.399(4) . ?
C29 C34 1.586(16) . ?
C29 C34A 1.43(2) . ?
C30 H30 0.9500 . ?
C30 C31 1.385(5) . ?
C31 H31 0.9500 . ?
C31 C32 1.380(4) . ?
C32 H32 0.9500 . ?
C32 C33 1.394(4) . ?
C33 C39 1.529(4) . ?
C37 H37C 0.9900 . ?
C37 H37D 0.9900 . ?
C37 H37A 0.9900 . ?
C37 H37B 0.9900 . ?
C37 C38 1.517(5) . ?
C37 C34 1.549(10) . ?
C37 C34A 1.570(10) . ?
C38 H38A 0.9800 . ?
C38 H38B 0.9800 . ?
C38 H38C 0.9800 . ?
C39 H39 1.0000 . ?
C39 C40 1.540(5) . ?
C39 C42 1.548(5) . ?
C40 H40A 0.9900 . ?
C40 H40B 0.9900 . ?
C40 C41 1.504(5) . ?
C41 H41A 0.9800 . ?
C41 H41B 0.9800 . ?
C41 H41C 0.9800 . ?
C42 H42A 0.9900 . ?
C42 H42B 0.9900 . ?
C42 C43 1.519(6) . ?
C43 H43A 0.9800 . ?
C43 H43B 0.9800 . ?
C43 H43C 0.9800 . ?
C44 C45 1.381(4) . ?
C44 C47 1.535(4) . ?
C45 H45 0.9500 . ?
C45 C46 1.463(4) . ?
C46 C51 1.568(4) . ?
C47 C48 1.527(4) . ?
C47 C49 1.543(4) . ?
C47 C50 1.526(4) . ?
C48 H48A 0.9800 . ?
C48 H48B 0.9800 . ?
C48 H48C 0.9800 . ?
C49 H49A 0.9800 . ?
C49 H49B 0.9800 . ?
C49 H49C 0.9800 . ?
C50 H50A 0.9800 . ?
C50 H50B 0.9800 . ?
C50 H50C 0.9800 . ?
C51 C52 1.528(4) . ?
C51 C53 1.540(4) . ?
C51 C54 1.546(4) . ?
C52 H52A 0.9800 . ?
C52 H52B 0.9800 . ?
C52 H52C 0.9800 . ?
C53 H53A 0.9800 . ?
C53 H53B 0.9800 . ?
C53 H53C 0.9800 . ?
C54 H54A 0.9800 . ?
C54 H54B 0.9800 . ?
C54 H54C 0.9800 . ?
C55 C56 1.419(4) . ?
C55 C60 1.409(4) . ?
C56 C57 1.387(4) . ?
C56 C61 1.521(4) . ?
C57 H57 0.9500 . ?
C57 C58 1.384(5) . ?
C58 H58 0.9500 . ?
C58 C59 1.386(4) . ?
C59 H59 0.9500 . ?
C59 C60 1.396(4) . ?
C60 C66 1.528(4) . ?
C61 H61 1.0000 . ?
C61 C62 1.542(4) . ?
C61 C64 1.537(4) . ?
C62 H62A 0.9900 . ?
C62 H62B 0.9900 . ?
C62 C63 1.529(5) . ?
C63 H63A 0.9800 . ?
C63 H63B 0.9800 . ?
C63 H63C 0.9800 . ?
C64 H64A 0.9900 . ?
C64 H64B 0.9900 . ?
C64 C65 1.507(5) . ?
C65 H65A 0.9800 . ?
C65 H65B 0.9800 . ?
C65 H65C 0.9800 . ?
C66 H66 1.0000 . ?
C66 C67 1.544(4) . ?
C66 C69 1.534(4) . ?
C67 H67A 0.9900 . ?
C67 H67B 0.9900 . ?
C67 C68 1.518(5) . ?
C68 H68A 0.9800 . ?
C68 H68B 0.9800 . ?
C68 H68C 0.9800 . ?
C69 H69A 0.9900 . ?
C69 H69B 0.9900 . ?
C69 C70 1.521(4) . ?
C70 H70A 0.9800 . ?
C70 H70B 0.9800 . ?
C70 H70C 0.9800 . ?
C71 C72 1.410(4) . ?
C71 C76 1.426(4) . ?
C72 C73 1.391(4) . ?
C72 C77 1.535(4) . ?
C73 H73 0.9500 . ?
C73 C74 1.389(4) . ?
C74 H74 0.9500 . ?
C74 C75 1.374(4) . ?
C75 H75 0.9500 . ?
C75 C76 1.397(4) . ?
C76 C82 1.520(4) . ?
C77 H77 1.0000 . ?
C77 C78 1.538(4) . ?
C77 C80 1.535(4) . ?
C78 H78A 0.9900 . ?
C78 H78B 0.9900 . ?
C78 C79 1.511(5) . ?
C79 H79A 0.9800 . ?
C79 H79B 0.9800 . ?
C79 H79C 0.9800 . ?
C80 H80A 0.9900 . ?
C80 H80B 0.9900 . ?
C80 C81 1.534(5) . ?
C81 H81A 0.9800 . ?
C81 H81B 0.9800 . ?
C81 H81C 0.9800 . ?
C82 H82 1.0000 . ?
C82 C83 1.544(4) . ?
C82 C85 1.554(4) . ?
C83 H83A 0.9900 . ?
C83 H83B 0.9900 . ?
C83 C84 1.511(5) . ?
C84 H84A 0.9800 . ?
C84 H84B 0.9800 . ?
C84 H84C 0.9800 . ?
C85 H85A 0.9900 . ?
C85 H85B 0.9900 . ?
C85 C86 1.513(4) . ?
C86 H86A 0.9800 . ?
C86 H86B 0.9800 . ?
C86 H86C 0.9800 . ?
C18 H18 1.0000 . ?
C18 C21 1.551(5) . ?
C21 H21A 0.9900 . ?
C21 H21B 0.9900 . ?
C21 C22 1.523(6) . ?
C22 H22A 0.9800 . ?
C22 H22B 0.9800 . ?
C22 H22C 0.9800 . ?
C27 H27A 0.9800 . ?
C27 H27B 0.9800 . ?
C27 H27C 0.9800 . ?
C34 H34 1.0000 . ?
C34 C35 1.539(11) . ?
C35 H35A 0.9900 . ?
C35 H35B 0.9900 . ?
C35 C36 1.508(8) . ?
C36 H36A 0.9800 . ?
C36 H36B 0.9800 . ?
C36 H36C 0.9800 . ?
C18A H18A 1.0000 . ?
C18A C21A 1.563(13) . ?
C21A H21C 0.9900 . ?
C21A H21D 0.9900 . ?
C21A C22A 1.512(13) . ?
C22A H22D 0.9800 . ?
C22A H22E 0.9800 . ?
C22A H22F 0.9800 . ?
C27A H27D 0.9800 . ?
C27A H27E 0.9800 . ?
C27A H27F 0.9800 . ?
C34A H34A 1.0000 . ?
C34A C35A 1.546(11) . ?
C35A H35C 0.9900 . ?
C35A H35D 0.9900 . ?
C35A C36A 1.501(11) . ?
C36A H36D 0.9800 . ?
C36A H36E 0.9800 . ?
C36A H36F 0.9800 . ?

loop_
_geom_torsion_atom_site_label_1
_geom_torsion_atom_site_label_2
_geom_torsion_atom_site_label_3
_geom_torsion_atom_site_label_4
_geom_torsion
_geom_torsion_site_symmetry_1
_geom_torsion_site_symmetry_2
_geom_torsion_site_symmetry_3
_geom_torsion_site_symmetry_4
_geom_torsion_publ_flag
Mg1 N1 C1 C2 -0.5(4) . . . . ?
Mg1 N1 C1 C4 -178.7(2) . . . . ?
Mg1 N1 C12 C13 84.3(3) . . . . ?
Mg1 N1 C12 C17 -86.3(2) . . . . ?
Mg1 N2 C3 C2 -4.9(4) . . . . ?
Mg1 N2 C3 C8 174.1(2) . . . . ?
Mg1 N2 C28 C29 -85.3(3) . . . . ?
Mg1 N2 C28 C33 89.4(3) . . . . ?
Mg2 N3 C44 C45 -176.2(2) . . . . ?
Mg2 N3 C44 C47 0.3(4) . . . . ?
Mg2 N3 C55 C56 88.3(2) . . . . ?
Mg2 N3 C55 C60 -87.8(2) . . . . ?
N1 C1 C2 C3 -1.0(5) . . . . ?
N1 C1 C4 C5 -0.3(4) . . . . ?
N1 C1 C4 C6 119.3(3) . . . . ?
N1 C1 C4 C7 -121.7(3) . . . . ?
N1 C12 C13 C14 -165.0(2) . . . . ?
N1 C12 C13 C18 22.1(4) . . . . ?
N1 C12 C13 C18A 10.9(7) . . . . ?
N1 C12 C17 C16 163.8(2) . . . . ?
N1 C12 C17 C23 -19.0(3) . . . . ?
N2 C3 C8 C9 118.9(3) . . . . ?
N2 C3 C8 C10 -121.7(3) . . . . ?
N2 C3 C8 C11 -2.9(5) . . . . ?
N2 C28 C29 C30 174.1(2) . . . . ?
N2 C28 C29 C34 -1.4(6) . . . . ?
N2 C28 C29 C34A -14.4(6) . . . . ?
N2 C28 C33 C32 -174.6(2) . . . . ?
N2 C28 C33 C39 6.5(4) . . . . ?
N3 C44 C45 C46 -172.5(3) . . . . ?
N3 C44 C47 C48 -8.4(3) . . . . ?
N3 C44 C47 C49 111.1(3) . . . . ?
N3 C44 C47 C50 -127.2(2) . . . . ?
N3 C55 C56 C57 -174.2(2) . . . . ?
N3 C55 C56 C61 8.1(4) . . . . ?
N3 C55 C60 C59 173.5(2) . . . . ?
N3 C55 C60 C66 -7.9(4) . . . . ?
N4 C46 C51 C52 -0.4(4) . . . . ?
N4 C46 C51 C53 121.3(3) . . . . ?
N4 C46 C51 C54 -118.5(3) . . . . ?
N4 C71 C72 C73 171.7(2) . . . . ?
N4 C71 C72 C77 -4.5(4) . . . . ?
N4 C71 C76 C75 -171.5(2) . . . . ?
N4 C71 C76 C82 6.6(4) . . . . ?
C1 N1 C12 C13 -96.6(3) . . . . ?
C1 N1 C12 C17 92.9(4) . . . . ?
C1 C2 C3 N2 4.1(6) . . . . ?
C1 C2 C3 C8 -175.0(3) . . . . ?
C2 C1 C4 C5 -178.7(3) . . . . ?
C2 C1 C4 C6 -59.1(3) . . . . ?
C2 C1 C4 C7 59.9(3) . . . . ?
C2 C3 C8 C9 -62.1(3) . . . . ?
C2 C3 C8 C10 57.4(3) . . . . ?
C2 C3 C8 C11 176.1(3) . . . . ?
C3 N2 C28 C29 91.7(4) . . . . ?
C3 N2 C28 C33 -93.7(3) . . . . ?
C4 C1 C2 C3 177.5(3) . . . . ?
C12 N1 C1 C2 -179.6(3) . . . . ?
C12 N1 C1 C4 2.3(5) . . . . ?
C12 C13 C14 C15 0.4(4) . . . . ?
C12 C13 C18 C19 132.2(3) . . . . ?
C12 C13 C18 C21 -102.2(4) . . . . ?
C12 C13 C18A C19 120.9(9) . . . . ?
C12 C13 C18A C21A -107.0(12) . . . . ?
C12 C17 C23 C24 -149.6(3) . . . . ?
C12 C17 C23 C26 86.2(3) . . . . ?
C13 C12 C17 C16 -6.6(4) . . . . ?
C13 C12 C17 C23 170.6(2) . . . . ?
C13 C14 C15 C16 -4.7(4) . . . . ?
C13 C18 C21 C22 -72.3(5) . . . . ?
C13 C18A C21A C22A -179.6(12) . . . . ?
C14 C13 C18 C19 -40.5(4) . . . . ?
C14 C13 C18 C21 85.1(4) . . . . ?
C14 C13 C18A C19 -63.1(11) . . . . ?
C14 C13 C18A C21A 69.0(11) . . . . ?
C14 C15 C16 C17 3.3(4) . . . . ?
C15 C16 C17 C12 2.2(4) . . . . ?
C15 C16 C17 C23 -174.9(3) . . . . ?
C16 C17 C23 C24 27.4(4) . . . . ?
C16 C17 C23 C26 -96.7(3) . . . . ?
C17 C12 C13 C14 5.4(4) . . . . ?
C17 C12 C13 C18 -167.6(3) . . . . ?
C17 C12 C13 C18A -178.8(7) . . . . ?
C17 C23 C24 C25 58.9(4) . . . . ?
C17 C23 C26 C27 -152.0(9) . . . . ?
C17 C23 C26 C27A -176.8(12) . . . . ?
C19 C18 C21 C22 53.1(5) . . . . ?
C19 C18A C21A C22A -55.8(19) . . . . ?
C20 C19 C18 C13 -172.2(3) . . . . ?
C20 C19 C18 C21 60.4(4) . . . . ?
C20 C19 C18A C13 -160.2(8) . . . . ?
C20 C19 C18A C21A 77.2(16) . . . . ?
C24 C23 C26 C27 81.6(9) . . . . ?
C24 C23 C26 C27A 56.8(12) . . . . ?
C26 C23 C24 C25 -175.2(3) . . . . ?
C28 N2 C3 C2 178.5(3) . . . . ?
C28 N2 C3 C8 -2.6(5) . . . . ?
C28 C29 C30 C31 0.7(4) . . . . ?
C28 C29 C34 C37 -133.5(6) . . . . ?
C28 C29 C34 C35 101.2(8) . . . . ?
C28 C29 C34A C37 -145.7(7) . . . . ?
C28 C29 C34A C35A 91.5(10) . . . . ?
C28 C33 C39 C40 -128.3(3) . . . . ?
C28 C33 C39 C42 109.9(3) . . . . ?
C29 C28 C33 C32 -0.1(4) . . . . ?
C29 C28 C33 C39 -178.9(3) . . . . ?
C29 C30 C31 C32 -0.4(4) . . . . ?
C29 C34 C35 C36 177.2(6) . . . . ?
C29 C34A C35A C36A 63.3(11) . . . . ?
C30 C29 C34 C37 50.9(9) . . . . ?
C30 C29 C34 C35 -74.3(7) . . . . ?
C30 C29 C34A C37 25.3(12) . . . . ?
C30 C29 C34A C35A -97.5(8) . . . . ?
C30 C31 C32 C33 -0.2(5) . . . . ?
C31 C32 C33 C28 0.4(4) . . . . ?
C31 C32 C33 C39 179.3(3) . . . . ?
C32 C33 C39 C40 52.9(4) . . . . ?
C32 C33 C39 C42 -69.0(4) . . . . ?
C33 C28 C29 C30 -0.5(4) . . . . ?
C33 C28 C29 C34 -176.0(5) . . . . ?
C33 C28 C29 C34A 171.0(5) . . . . ?
C33 C39 C40 C41 56.2(3) . . . . ?
C33 C39 C42 C43 -170.3(4) . . . . ?
C37 C34 C35 C36 56.7(13) . . . . ?
C37 C34A C35A C36A -64.2(14) . . . . ?
C38 C37 C34 C29 151.9(6) . . . . ?
C38 C37 C34 C35 -86.9(11) . . . . ?
C38 C37 C34A C29 164.7(7) . . . . ?
C38 C37 C34A C35A -68.1(12) . . . . ?
C40 C39 C42 C43 66.1(5) . . . . ?
C42 C39 C40 C41 178.9(3) . . . . ?
C44 N3 C55 C56 -95.6(3) . . . . ?
C44 N3 C55 C60 88.4(3) . . . . ?
C44 C45 C46 N4 12.9(5) . . . . ?
C44 C45 C46 C51 -167.4(3) . . . . ?
C45 C44 C47 C48 168.0(3) . . . . ?
C45 C44 C47 C49 -72.6(3) . . . . ?
C45 C44 C47 C50 49.1(3) . . . . ?
C45 C46 C51 C52 180.0(2) . . . . ?
C45 C46 C51 C53 -58.3(3) . . . . ?
C45 C46 C51 C54 61.9(3) . . . . ?
C46 N4 C71 C72 104.2(4) . . . . ?
C46 N4 C71 C76 -85.9(4) . . . . ?
C47 C44 C45 C46 11.4(5) . . . . ?
C55 N3 C44 C45 9.1(4) . . . . ?
C55 N3 C44 C47 -174.4(2) . . . . ?
C55 C56 C57 C58 -0.6(4) . . . . ?
C55 C56 C61 C62 139.3(3) . . . . ?
C55 C56 C61 C64 -94.2(3) . . . . ?
C55 C60 C66 C67 -102.1(3) . . . . ?
C55 C60 C66 C69 130.5(3) . . . . ?
C56 C55 C60 C59 -2.5(4) . . . . ?
C56 C55 C60 C66 176.1(2) . . . . ?
C56 C57 C58 C59 0.0(4) . . . . ?
C56 C61 C62 C63 -163.1(2) . . . . ?
C56 C61 C64 C65 -64.0(4) . . . . ?
C57 C56 C61 C62 -38.3(4) . . . . ?
C57 C56 C61 C64 88.2(3) . . . . ?
C57 C58 C59 C60 -0.7(4) . . . . ?
C58 C59 C60 C55 1.9(4) . . . . ?
C58 C59 C60 C66 -176.7(3) . . . . ?
C59 C60 C66 C67 76.5(3) . . . . ?
C59 C60 C66 C69 -50.9(4) . . . . ?
C60 C55 C56 C57 1.9(4) . . . . ?
C60 C55 C56 C61 -175.8(2) . . . . ?
C60 C66 C67 C68 -68.3(3) . . . . ?
C60 C66 C69 C70 -172.8(3) . . . . ?
C61 C56 C57 C58 177.1(3) . . . . ?
C62 C61 C64 C65 62.4(4) . . . . ?
C64 C61 C62 C63 69.8(3) . . . . ?
C67 C66 C69 C70 60.4(3) . . . . ?
C69 C66 C67 C68 58.5(3) . . . . ?
C71 N4 C46 C45 173.8(3) . . . . ?
C71 N4 C46 C51 -5.8(5) . . . . ?
C71 C72 C73 C74 -1.4(4) . . . . ?
C71 C72 C77 C78 -137.7(3) . . . . ?
C71 C72 C77 C80 97.9(3) . . . . ?
C71 C76 C82 C83 -115.1(3) . . . . ?
C71 C76 C82 C85 122.4(3) . . . . ?
C72 C71 C76 C75 -1.5(4) . . . . ?
C72 C71 C76 C82 176.6(2) . . . . ?
C72 C73 C74 C75 0.7(4) . . . . ?
C72 C77 C78 C79 57.0(3) . . . . ?
C72 C77 C80 C81 -177.4(2) . . . . ?
C73 C72 C77 C78 46.1(3) . . . . ?
C73 C72 C77 C80 -78.3(3) . . . . ?
C73 C74 C75 C76 -0.5(4) . . . . ?
C74 C75 C76 C71 0.9(4) . . . . ?
C74 C75 C76 C82 -177.3(2) . . . . ?
C75 C76 C82 C83 63.0(3) . . . . ?
C75 C76 C82 C85 -59.5(3) . . . . ?
C76 C71 C72 C73 1.8(4) . . . . ?
C76 C71 C72 C77 -174.4(2) . . . . ?
C76 C82 C83 C84 62.6(3) . . . . ?
C76 C82 C85 C86 -177.1(2) . . . . ?
C77 C72 C73 C74 174.9(3) . . . . ?
C78 C77 C80 C81 56.6(3) . . . . ?
C80 C77 C78 C79 179.9(2) . . . . ?
C83 C82 C85 C86 60.5(3) . . . . ?
C85 C82 C83 C84 -174.3(3) . . . . ?
C18 C13 C14 C15 173.1(3) . . . . ?
C34 C29 C30 C31 176.7(5) . . . . ?
C18A C13 C14 C15 -176.0(6) . . . . ?
C34A C29 C30 C31 -170.3(6) . . . . ?

loop_
_exptl_oxdiff_crystal_face_indexfrac_h
_exptl_oxdiff_crystal_face_indexfrac_k
_exptl_oxdiff_crystal_face_indexfrac_l
_exptl_oxdiff_crystal_face_x
_exptl_oxdiff_crystal_face_y
_exptl_oxdiff_crystal_face_z
0.0009 -0.0007 -1.0001 0.0118 -0.0354 0.0608
-5.4864 7.2965 4.6864 0.1899 -0.6368 -0.7472
0.0785 10.8806 0.0732 0.9096 -0.2174 -0.3541
-0.1077 -10.8778 0.0469 -0.9127 0.2181 0.3455
-0.1598 6.1512 11.3434 0.3675 0.2542 -0.8946
7.0601 -0.6317 -3.1953 0.4509 0.7357 0.5055
0.1560 0.0074 13.9929 -0.1540 0.5152 -0.8431
3.4118 -4.3126 10.9731 -0.2631 0.8844 -0.3855
0.0751 -8.7493 8.7953 -0.8267 0.5055 -0.2470
-6.9538 -0.2420 3.7784 -0.5235 -0.6839 -0.5082
-2.0771 0.4738 -13.0639 0.0564 -0.7197 0.6919
-0.2980 5.9716 -11.9963 0.6186 -0.5871 0.5222
